data_4507181
loop_
_publ_author_name
'Bia\/lo\'nska, Agata'
'Ciunik, Zbigniew'

_publ_section_title
;
 Why Is the Resolution of Certain Racemic Modifications Inefficient?
 Formation of Diastereomeric Double Salts of Brucinium
;
_journal_issue 1
_journal_name_full 'Crystal Growth &amp; Design'
_journal_page_first 111
_journal_paper_doi 10.1021/cg3012469
_journal_volume 13
_journal_year 2013
_chemical_absolute_configuration rm
_chemical_formula_moiety
;
2(C23 H27 N2 O4), 2(C10 H8 N3 O7), 5.75(H2 O)
;
_chemical_formula_sum 'C66 H81.5 N10 O27.75'
_chemical_formula_weight 1458.91
_chemical_melting_point 415
_chemical_name_systematic
; 
dibrucinium N-(3,5-dinitrobenzoyl)-DL-alaninate 5.75-hydrate
;
_space_group_IT_number 4
_symmetry_cell_setting monoclinic
_symmetry_space_group_name_Hall 'P 2yb'
_symmetry_space_group_name_H-M 'P 1 21 1'
_atom_sites_solution_hydrogens geom
_atom_sites_solution_primary direct
_atom_sites_solution_secondary difmap
_audit_creation_method SHELXL-97
_cell_angle_alpha 90.00
_cell_angle_beta 94.56(3)
_cell_angle_gamma 90.00
_cell_formula_units_Z 2
_cell_length_a 8.490(2)
_cell_length_b 12.588(3)
_cell_length_c 32.933(5)
_cell_measurement_reflns_used 5846
_cell_measurement_temperature 100(2)
_cell_measurement_theta_max 28.71
_cell_measurement_theta_min 2.92
_cell_volume 3508.5(13)
_computing_cell_refinement
;
CrysAlis RED, Oxford Diffraction Ltd.,
Version 1.171.31.8 (release 12-01-2007 CrysAlis171 .NET)
(compiled Jan 12 2007,17:49:11)
;
_computing_data_collection
;
CrysAlis CCD, Oxford Diffraction Ltd.,
Version 1.171.31.8 (release 12-01-2007 CrysAlis171 .NET)
(compiled Jan 12 2007,17:49:11)
;
_computing_data_reduction
;
CrysAlis RED, Oxford Diffraction Ltd.,
Version 1.171.31.8 (release 12-01-2007 CrysAlis171 .NET)
(compiled Jan 12 2007,17:49:11)
;
_computing_structure_refinement
;
SHELXL-97 (Sheldrick, G. M. (2008). <i>Acta Cryst.</i> <b>A64</b>, 112-122.)
;
_computing_structure_solution
;
SIR2004. (Burla, M. C., Caliandro, R., Camalli, M., Carrozzini, B.,
Cascarano, G. L., De Caro, L., Giacovazzo, C., Polidori G., 
Spagna, R. (2005). <I>J. Appl. Cryst.</i> <B>38</B>, 381&#x0096;388.)
;
_diffrn_ambient_temperature 100(2)
_diffrn_measured_fraction_theta_full 0.985
_diffrn_measured_fraction_theta_max 0.985
_diffrn_measurement_device_type 'Kuma KM4CCD'
_diffrn_measurement_method '\w scan'
_diffrn_radiation_monochromator graphite
_diffrn_radiation_source 'fine-focus sealed tube'
_diffrn_radiation_type MoK\a
_diffrn_radiation_wavelength 0.71073
_diffrn_reflns_av_R_equivalents 0.0892
_diffrn_reflns_av_sigmaI/netI 0.1240
_diffrn_reflns_limit_h_max 10
_diffrn_reflns_limit_h_min -10
_diffrn_reflns_limit_k_max 16
_diffrn_reflns_limit_k_min -13
_diffrn_reflns_limit_l_max 42
_diffrn_reflns_limit_l_min -39
_diffrn_reflns_number 23914
_diffrn_reflns_theta_full 27.00
_diffrn_reflns_theta_max 27.00
_diffrn_reflns_theta_min 2.92
_diffrn_standards_number 0
_exptl_absorpt_coefficient_mu 0.109
_exptl_absorpt_correction_type none
_exptl_crystal_colour orange
_exptl_crystal_density_diffrn 1.381
_exptl_crystal_density_method 'not measured'
_exptl_crystal_description plate
_exptl_crystal_F_000 1539
_exptl_crystal_size_max 0.54
_exptl_crystal_size_mid 0.32
_exptl_crystal_size_min 0.06
_refine_diff_density_max 0.420
_refine_diff_density_min -0.367
_refine_diff_density_rms 0.056
_refine_ls_extinction_method none
_refine_ls_goodness_of_fit_ref 0.931
_refine_ls_hydrogen_treatment constr
_refine_ls_matrix_type full
_refine_ls_number_parameters 1490
_refine_ls_number_reflns 7887
_refine_ls_number_restraints 1153
_refine_ls_restrained_S_all 0.872
_refine_ls_R_factor_all 0.1288
_refine_ls_R_factor_gt 0.0674
_refine_ls_shift/su_max 0.002
_refine_ls_shift/su_mean 0.000
_refine_ls_structure_factor_coef Fsqd
_refine_ls_weighting_details 'calc w=1/[\s^2^(Fo^2^)+(0.0921P)^2^+0.0000P] where P=(Fo^2^+2Fc^2^)/3'
_refine_ls_weighting_scheme calc
_refine_ls_wR_factor_gt 0.1472
_refine_ls_wR_factor_ref 0.1682
_reflns_number_gt 4157
_reflns_number_total 7887
_reflns_threshold_expression >2sigma(I)
_cod_data_source_file cg3012469_si_002.cif
_cod_data_source_block bdnbdla278K
_cod_depositor_comments
;
The following automatic conversions were performed:

'_chemical_melting_point' value '415 K' was changed to '415' - the
value should be numeric and without a unit designator.

Automatic conversion script
Id: cif_fix_values 1891 2012-01-12 08:04:46Z andrius 
;
_cod_original_sg_symbol_H-M 'P 21'
_cod_original_formula_sum 'C66 H81.50 N10 O27.75'
_cod_database_code 4507181

loop_
_symmetry_equiv_pos_as_xyz
'x, y, z'
'-x, y+1/2, -z'

loop_
_atom_site_label
_atom_site_type_symbol
_atom_site_fract_x
_atom_site_fract_y
_atom_site_fract_z
_atom_site_U_iso_or_equiv
_atom_site_adp_type
_atom_site_occupancy
_atom_site_symmetry_multiplicity
_atom_site_calc_flag
_atom_site_refinement_flags
_atom_site_disorder_assembly
_atom_site_disorder_group
O1 O 0.6929(5) 1.2166(4) 0.52972(14) 0.0484(12) Uani 1 1 d . . .
O2 O 0.8591(5) 0.6086(3) 0.41764(12) 0.0334(10) Uani 1 1 d . . .
O3 O 0.8387(5) 0.5160(3) 0.48734(12) 0.0323(10) Uani 1 1 d . . .
O4 O 0.8092(6) 1.0024(4) 0.41981(14) 0.0524(13) Uani 1 1 d . . .
N1 N 0.8220(5) 0.9545(4) 0.48602(14) 0.0258(11) Uani 1 1 d . . .
N2 N 0.7256(5) 0.9089(4) 0.62138(15) 0.0315(12) Uani 1 1 d . . .
H2A H 0.7242 0.8586 0.6420 0.038 Uiso 1 1 calc R . .
C1 C 0.8489(6) 0.7842(5) 0.44710(18) 0.0272(13) Uani 1 1 d . . .
H1A H 0.8618 0.8188 0.4220 0.033 Uiso 1 1 calc R . .
C2 C 0.8500(6) 0.6751(5) 0.44987(18) 0.0311(14) Uani 1 1 d . . .
C3 C 0.8351(6) 0.6252(5) 0.48846(18) 0.0278(13) Uani 1 1 d . . .
C4 C 0.8152(7) 0.6852(5) 0.52216(17) 0.0280(13) Uani 1 1 d . . .
H4A H 0.8042 0.6517 0.5476 0.034 Uiso 1 1 calc R . .
C5 C 0.8113(6) 0.7955(5) 0.51919(17) 0.0256(13) Uani 1 1 d . . .
C6 C 0.8284(6) 0.8418(4) 0.48193(17) 0.0234(13) Uani 1 1 d . . .
C7 C 0.7978(6) 0.8760(4) 0.55216(16) 0.0245(12) Uani 1 1 d . . .
C8 C 0.7789(7) 0.9815(5) 0.52765(17) 0.0264(13) Uani 1 1 d . . .
H8A H 0.8537 1.0361 0.5400 0.032 Uiso 1 1 calc R . .
C9 C 0.7949(7) 1.0237(5) 0.45588(19) 0.0345(14) Uani 1 1 d . . .
C10 C 0.7465(7) 1.1336(5) 0.46955(19) 0.0320(14) Uani 1 1 d . . .
H10A H 0.8434 1.1727 0.4793 0.038 Uiso 1 1 calc R . .
H10B H 0.6983 1.1720 0.4454 0.038 Uiso 1 1 calc R . .
C11 C 0.6322(7) 1.1379(5) 0.5026(2) 0.0363(15) Uani 1 1 d . . .
H11A H 0.5268 1.1618 0.4902 0.044 Uiso 1 1 calc R . .
C12 C 0.5918(10) 1.2447(5) 0.5611(2) 0.066(2) Uani 1 1 d . . .
H12A H 0.4801 1.2380 0.5503 0.079 Uiso 1 1 calc R . .
H12B H 0.6109 1.3197 0.5691 0.079 Uiso 1 1 calc R . .
C13 C 0.6201(8) 1.1754(5) 0.5978(2) 0.0493(19) Uani 1 1 d . . .
H13A H 0.6599 1.2066 0.6228 0.059 Uiso 1 1 calc R . .
C14 C 0.5917(7) 1.0726(5) 0.5966(2) 0.0357(15) Uani 1 1 d . . .
C15 C 0.6250(7) 1.0015(5) 0.63252(19) 0.0361(15) Uani 1 1 d . . .
H15A H 0.5242 0.9750 0.6419 0.043 Uiso 1 1 calc R . .
H15B H 0.6806 1.0420 0.6551 0.043 Uiso 1 1 calc R . .
C16 C 0.8947(6) 0.9414(5) 0.61784(19) 0.0351(15) Uani 1 1 d . . .
H16A H 0.9608 0.9240 0.6431 0.042 Uiso 1 1 calc R . .
H16B H 0.9022 1.0186 0.6126 0.042 Uiso 1 1 calc R . .
C17 C 0.9467(6) 0.8782(5) 0.58218(16) 0.0286(13) Uani 1 1 d . . .
H17A H 0.9790 0.8054 0.5907 0.034 Uiso 1 1 calc R . .
H17B H 1.0357 0.9135 0.5699 0.034 Uiso 1 1 calc R . .
C18 C 0.6130(7) 1.0282(5) 0.52158(19) 0.0320(14) Uani 1 1 d . . .
H18A H 0.5566 0.9843 0.4997 0.038 Uiso 1 1 calc R . .
C19 C 0.5180(7) 1.0166(4) 0.55814(18) 0.0309(14) Uani 1 1 d . . .
H19A H 0.4095 1.0456 0.5513 0.037 Uiso 1 1 calc R . .
C20 C 0.5062(6) 0.8977(5) 0.56620(18) 0.0314(14) Uani 1 1 d . . .
H20A H 0.4300 0.8847 0.5869 0.038 Uiso 1 1 calc R . .
H20B H 0.4676 0.8606 0.5408 0.038 Uiso 1 1 calc R . .
C21 C 0.6664(6) 0.8553(5) 0.58117(16) 0.0282(13) Uani 1 1 d . . .
H21A H 0.6580 0.7770 0.5858 0.034 Uiso 1 1 calc R . .
C22 C 0.8356(8) 0.6518(6) 0.37773(18) 0.0446(17) Uani 1 1 d . . .
H22A H 0.8453 0.5953 0.3576 0.067 Uiso 1 1 calc R . .
H22B H 0.9153 0.7066 0.3741 0.067 Uiso 1 1 calc R . .
H22C H 0.7299 0.6833 0.3739 0.067 Uiso 1 1 calc R . .
C23 C 0.8062(7) 0.4629(5) 0.52373(19) 0.0350(15) Uani 1 1 d . . .
H23A H 0.8104 0.3860 0.5195 0.053 Uiso 1 1 calc R . .
H23B H 0.7007 0.4829 0.5311 0.053 Uiso 1 1 calc R . .
H23C H 0.8851 0.4833 0.5457 0.053 Uiso 1 1 calc R . .
O1A O 0.3136(5) -0.1171(3) 1.04013(14) 0.0439(11) Uani 1 1 d . . .
O2A O 0.1137(5) 0.4831(3) 0.91562(12) 0.0391(10) Uani 1 1 d . . .
O3A O 0.1762(5) 0.5811(3) 0.98366(12) 0.0394(11) Uani 1 1 d . . .
O4A O 0.1708(5) 0.0881(4) 0.92343(15) 0.0482(12) Uani 1 1 d . . .
N1A N 0.1753(6) 0.1431(4) 0.98944(16) 0.0334(12) Uani 1 1 d . . .
N2A N 0.3068(6) 0.1979(4) 1.12577(15) 0.0405(13) Uani 1 1 d . . .
H2AA H 0.3123 0.2500 1.1458 0.049 Uiso 1 1 calc R . .
C1A C 0.1353(7) 0.3095(5) 0.94773(18) 0.0327(14) Uani 1 1 d . . .
H1AA H 0.1101 0.2732 0.9228 0.039 Uiso 1 1 calc R . .
C2A C 0.1404(7) 0.4190(5) 0.94913(19) 0.0322(14) Uani 1 1 d . . .
C3A C 0.1732(7) 0.4716(5) 0.98584(18) 0.0296(14) Uani 1 1 d . . .
C4A C 0.2028(6) 0.4164(5) 1.02192(19) 0.0303(14) Uani 1 1 d . . .
H4AA H 0.2233 0.4526 1.0471 0.036 Uiso 1 1 calc R . .
C5A C 0.2012(6) 0.3046(5) 1.01995(18) 0.0309(14) Uani 1 1 d . . .
C6A C 0.1675(6) 0.2545(5) 0.98330(19) 0.0287(14) Uani 1 1 d . . .
C7A C 0.2203(6) 0.2273(5) 1.05461(18) 0.0291(13) Uani 1 1 d . . .
C8A C 0.2310(7) 0.1195(5) 1.03221(19) 0.0322(15) Uani 1 1 d . . .
H8AA H 0.1583 0.0670 1.0438 0.039 Uiso 1 1 calc R . .
C9A C 0.1949(7) 0.0685(6) 0.9604(2) 0.0413(17) Uani 1 1 d . . .
C10A C 0.2444(8) -0.0406(5) 0.9763(2) 0.0444(17) Uani 1 1 d . . .
H10C H 0.2850 -0.0815 0.9537 0.053 Uiso 1 1 calc R . .
H10D H 0.1494 -0.0779 0.9846 0.053 Uiso 1 1 calc R . .
C11A C 0.3715(7) -0.0419(5) 1.0128(2) 0.0399(16) Uani 1 1 d . . .
H11B H 0.4738 -0.0678 1.0034 0.048 Uiso 1 1 calc R . .
C12A C 0.4219(9) -0.1437(5) 1.0747(2) 0.0519(19) Uani 1 1 d . . .
H12C H 0.5315 -0.1409 1.0665 0.062 Uiso 1 1 calc R . .
H12D H 0.4009 -0.2172 1.0835 0.062 Uiso 1 1 calc R . .
C13A C 0.4062(8) -0.0706(6) 1.1088(2) 0.0515(19) Uani 1 1 d . . .
H13B H 0.3728 -0.0986 1.1335 0.062 Uiso 1 1 calc R . .
C14A C 0.4372(7) 0.0355(5) 1.1070(2) 0.0413(16) Uani 1 1 d . . .
C15A C 0.4134(9) 0.1079(5) 1.1413(2) 0.0504(18) Uani 1 1 d . . .
H15C H 0.5163 0.1365 1.1527 0.060 Uiso 1 1 calc R . .
H15D H 0.3643 0.0690 1.1632 0.060 Uiso 1 1 calc R . .
C16A C 0.1359(7) 0.1663(5) 1.1186(2) 0.0430(17) Uani 1 1 d . . .
H16C H 0.0763 0.1853 1.1422 0.052 Uiso 1 1 calc R . .
H16D H 0.1254 0.0891 1.1134 0.052 Uiso 1 1 calc R . .
C17A C 0.0782(7) 0.2293(5) 1.08129(17) 0.0332(14) Uani 1 1 d . . .
H17C H 0.0515 0.3030 1.0886 0.040 Uiso 1 1 calc R . .
H17D H -0.0159 0.1956 1.0670 0.040 Uiso 1 1 calc R . .
C18A C 0.3940(7) 0.0696(5) 1.0301(2) 0.0348(14) Uani 1 1 d . . .
H18B H 0.4458 0.1110 1.0089 0.042 Uiso 1 1 calc R . .
C19A C 0.5002(7) 0.0858(5) 1.0701(2) 0.0407(16) Uani 1 1 d . . .
H19B H 0.6071 0.0555 1.0665 0.049 Uiso 1 1 calc R . .
C20A C 0.5162(7) 0.2040(5) 1.0767(2) 0.0383(15) Uani 1 1 d . . .
H20C H 0.5503 0.2380 1.0517 0.046 Uiso 1 1 calc R . .
H20D H 0.5973 0.2184 1.0993 0.046 Uiso 1 1 calc R . .
C21A C 0.3588(7) 0.2498(5) 1.08675(18) 0.0356(15) Uani 1 1 d . . .
H21B H 0.3696 0.3282 1.0910 0.043 Uiso 1 1 calc R . .
C22A C 0.1029(9) 0.4344(6) 0.87711(19) 0.0460(17) Uani 1 1 d . . .
H22D H 0.0859 0.4888 0.8559 0.069 Uiso 1 1 calc R . .
H22E H 0.0141 0.3844 0.8752 0.069 Uiso 1 1 calc R . .
H22F H 0.2012 0.3961 0.8734 0.069 Uiso 1 1 calc R . .
C23A C 0.2152(8) 0.6367(5) 1.02082(19) 0.0409(16) Uani 1 1 d . . .
H23D H 0.2118 0.7134 1.0157 0.061 Uiso 1 1 calc R . .
H23E H 0.3216 0.6165 1.0318 0.061 Uiso 1 1 calc R . .
H23F H 0.1389 0.6184 1.0405 0.061 Uiso 1 1 calc R . .
O5 O -0.2695(5) -0.1974(4) 0.68965(12) 0.0379(10) Uani 1 1 d . . .
O6 O -0.1372(6) -0.3280(5) 0.66233(16) 0.0661(16) Uani 1 1 d . . .
O7 O 0.0882(5) -0.0950(4) 0.71387(13) 0.0494(12) Uani 1 1 d . A .
O10 O -0.1582(7) 0.1882(5) 0.88158(17) 0.0746(17) Uani 1 1 d . A .
O11 O -0.1565(6) 0.0144(5) 0.88343(15) 0.0593(14) Uani 1 1 d . A .
N3 N -0.0581(6) -0.1860(5) 0.75614(16) 0.0390(13) Uani 1 1 d . A .
H3 H -0.1416 -0.1782 0.7695 0.059 Uiso 1 1 d R . .
N5 N -0.1381(7) 0.0990(6) 0.86651(18) 0.0546(16) Uani 1 1 d . . .
C24 C -0.1636(7) -0.2682(6) 0.69090(19) 0.0390(16) Uani 1 1 d . . .
C25 C -0.0571(8) -0.2822(6) 0.7308(2) 0.0479(18) Uani 1 1 d . . .
H25A H 0.0535 -0.2960 0.7239 0.057 Uiso 1 1 calc R . .
C26 C -0.1124(11) -0.3754(6) 0.7550(2) 0.065(2) Uani 1 1 d . . .
H26A H -0.0431 -0.3836 0.7801 0.098 Uiso 1 1 calc R . .
H26B H -0.1090 -0.4403 0.7387 0.098 Uiso 1 1 calc R . .
H26C H -0.2210 -0.3627 0.7620 0.098 Uiso 1 1 calc R . .
C27 C 0.0074(7) -0.0985(6) 0.7439(2) 0.0407(16) Uani 1 1 d . . .
O8 O 0.017(6) 0.276(3) 0.7062(12) 0.049(13) Uani 0.107(9) 1 d PDU A 1
O9 O -0.028(8) 0.367(3) 0.7622(15) 0.076(18) Uani 0.107(9) 1 d PDU A 1
N4 N -0.007(5) 0.292(3) 0.7411(11) 0.046(7) Uani 0.107(9) 1 d PDU A 1
C28 C -0.007(8) -0.009(2) 0.7708(19) 0.032(4) Uani 0.107(9) 1 d PGU A 1
C29 C 0.011(7) 0.077(3) 0.7455(14) 0.031(4) Uani 0.107(9) 1 d PGDU A 1
H29E H 0.0366 0.0665 0.7182 0.038 Uiso 0.107(9) 1 calc PR A 1
C30 C -0.008(5) 0.180(3) 0.7600(14) 0.037(5) Uani 0.107(9) 1 d PGDU A 1
C31 C -0.045(7) 0.195(3) 0.7999(15) 0.035(5) Uani 0.107(9) 1 d PGDU A 1
H31E H -0.0584 0.2655 0.8099 0.041 Uiso 0.107(9) 1 calc PR A 1
C32 C -0.063(8) 0.109(5) 0.8253(13) 0.031(4) Uani 0.107(9) 1 d PGU A 1
C33 C -0.044(8) 0.006(4) 0.8107(18) 0.030(4) Uani 0.107(9) 1 d PGU A 1
H33E H -0.0567 -0.0530 0.8280 0.035 Uiso 0.107(9) 1 calc PR A 1
O81 O -0.229(3) 0.240(2) 0.6992(8) 0.071(10) Uani 0.199(10) 1 d PDU A 2
O91 O -0.217(5) 0.355(2) 0.7554(9) 0.085(7) Uani 0.199(10) 1 d PDU A 2
N41 N -0.202(3) 0.2877(16) 0.7305(6) 0.042(6) Uani 0.199(10) 1 d PDU A 2
C281 C -0.047(4) 0.0133(17) 0.7622(9) 0.030(4) Uani 0.199(10) 1 d PGU A 2
C291 C -0.086(3) 0.103(2) 0.7391(6) 0.034(5) Uani 0.199(10) 1 d PGDU A 2
H29F H -0.0753 0.1028 0.7105 0.041 Uiso 0.199(10) 1 calc PR A 2
C301 C -0.139(3) 0.1941(16) 0.7576(8) 0.045(6) Uani 0.199(10) 1 d PGDU A 2
C311 C -0.154(4) 0.195(2) 0.7993(8) 0.042(6) Uani 0.199(10) 1 d PGDU A 2
H31F H -0.1912 0.2569 0.8120 0.051 Uiso 0.199(10) 1 calc PR A 2
C321 C -0.116(5) 0.105(3) 0.8225(7) 0.032(4) Uani 0.199(10) 1 d PGU A 2
C331 C -0.062(4) 0.014(2) 0.8039(8) 0.030(3) Uani 0.199(10) 1 d PGU A 2
H33F H -0.0357 -0.0474 0.8197 0.036 Uiso 0.199(10) 1 calc PR A 2
O82 O -0.100(3) 0.2751(16) 0.7001(5) 0.063(7) Uani 0.262(10) 1 d PDU A 3
O92 O -0.143(4) 0.3597(18) 0.7549(8) 0.081(7) Uani 0.262(10) 1 d PDU A 3
N42 N -0.111(3) 0.2824(13) 0.7361(5) 0.043(5) Uani 0.262(10) 1 d PDU A 3
C282 C -0.035(3) -0.0041(14) 0.7676(8) 0.030(3) Uani 0.262(10) 1 d PGU A 3
C292 C -0.040(3) 0.0902(17) 0.7456(6) 0.032(4) Uani 0.262(10) 1 d PGDU A 3
H29G H -0.0141 0.0906 0.7181 0.038 Uiso 0.262(10) 1 calc PR A 3
C302 C -0.085(3) 0.1840(12) 0.7639(6) 0.039(5) Uani 0.262(10) 1 d PGDU A 3
C312 C -0.123(3) 0.1835(14) 0.8041(6) 0.036(4) Uani 0.262(10) 1 d PGDU A 3
H31G H -0.1536 0.2476 0.8166 0.043 Uiso 0.262(10) 1 calc PR A 3
C322 C -0.117(4) 0.0892(19) 0.8261(6) 0.033(3) Uani 0.262(10) 1 d PGU A 3
C332 C -0.073(4) -0.0046(15) 0.8079(8) 0.029(3) Uani 0.262(10) 1 d PGU A 3
H33G H -0.0691 -0.0691 0.8229 0.035 Uiso 0.262(10) 1 calc PR A 3
O83 O 0.249(5) 0.248(3) 0.7366(12) 0.056(11) Uani 0.136(8) 1 d PDU A 4
O93 O 0.176(5) 0.345(3) 0.7911(12) 0.059(7) Uani 0.136(8) 1 d PDU A 4
N43 N 0.193(4) 0.276(2) 0.7672(10) 0.066(8) Uani 0.136(8) 1 d PDU A 4
C283 C 0.007(6) -0.006(2) 0.7721(15) 0.032(4) Uani 0.136(8) 1 d PGU A 4
C293 C 0.094(5) 0.077(3) 0.7571(10) 0.030(5) Uani 0.136(8) 1 d PGDU A 4
H29H H 0.1446 0.0676 0.7326 0.037 Uiso 0.136(8) 1 calc PR A 4
C303 C 0.107(4) 0.173(2) 0.7779(10) 0.032(6) Uani 0.136(8) 1 d PGDU A 4
C313 C 0.034(5) 0.186(3) 0.8138(10) 0.034(5) Uani 0.136(8) 1 d PGDU A 4
H31H H 0.0426 0.2514 0.8281 0.041 Uiso 0.136(8) 1 calc PR A 4
C323 C -0.053(5) 0.103(4) 0.8288(12) 0.032(4) Uani 0.136(8) 1 d PGU A 4
C333 C -0.066(6) 0.007(3) 0.8080(16) 0.030(3) Uani 0.136(8) 1 d PGU A 4
H33H H -0.1258 -0.0496 0.8182 0.036 Uiso 0.136(8) 1 calc PR A 4
O84 O 0.145(2) 0.2784(13) 0.7189(5) 0.049(5) Uani 0.295(9) 1 d PDU A 5
O94 O 0.104(3) 0.3650(14) 0.7722(7) 0.064(5) Uani 0.295(9) 1 d PDU A 5
N44 N 0.107(3) 0.2877(13) 0.7522(5) 0.064(7) Uani 0.295(9) 1 d PDU A 5
C284 C 0.005(3) 0.0008(12) 0.7670(7) 0.031(3) Uani 0.295(9) 1 d PGU A 5
C294 C 0.056(2) 0.0967(14) 0.7517(5) 0.030(4) Uani 0.295(9) 1 d PGDU A 5
H29I H 0.0995 0.0986 0.7260 0.036 Uiso 0.295(9) 1 calc PR A 5
C304 C 0.043(2) 0.1897(11) 0.7739(5) 0.035(4) Uani 0.295(9) 1 d PGDU A 5
C314 C -0.021(3) 0.1868(14) 0.8115(5) 0.034(4) Uani 0.295(9) 1 d PGDU A 5
H31I H -0.0293 0.2504 0.8267 0.040 Uiso 0.295(9) 1 calc PR A 5
C324 C -0.072(3) 0.0910(18) 0.8268(6) 0.031(3) Uani 0.295(9) 1 d PGU A 5
C334 C -0.059(4) -0.0020(14) 0.8045(8) 0.030(3) Uani 0.295(9) 1 d PGU A 5
H33I H -0.0937 -0.0675 0.8150 0.036 Uiso 0.295(9) 1 calc PR A 5
O5A O 0.6773(5) 0.8162(4) 0.80766(12) 0.0412(11) Uani 1 1 d . . .
O6A O 0.5116(7) 0.9173(6) 0.83804(18) 0.091(2) Uani 1 1 d . . .
O7A O 0.3256(6) 0.6937(5) 0.78017(15) 0.0635(15) Uani 1 1 d . . .
O11A O 0.5306(6) 0.6253(5) 0.60390(15) 0.0561(13) Uani 1 1 d D . .
N3A N 0.4668(6) 0.7965(4) 0.74058(14) 0.0341(12) Uani 1 1 d . . .
H3A H 0.5564 0.8106 0.7307 0.051 Uiso 1 1 d R . .
C24A C 0.5545(8) 0.8739(6) 0.8069(2) 0.0459(18) Uani 1 1 d . . .
C25A C 0.4571(7) 0.8881(5) 0.76704(19) 0.0398(16) Uani 1 1 d . . .
H25B H 0.3443 0.8962 0.7732 0.048 Uiso 1 1 calc R . .
C26A C 0.5033(9) 0.9866(5) 0.7454(2) 0.055(2) Uani 1 1 d . . .
H26D H 0.4359 0.9945 0.7200 0.083 Uiso 1 1 calc R . .
H26E H 0.6140 0.9812 0.7392 0.083 Uiso 1 1 calc R . .
H26F H 0.4901 1.0486 0.7628 0.083 Uiso 1 1 calc R . .
C27A C 0.4029(8) 0.7029(6) 0.7504(2) 0.0433(17) Uani 1 1 d . . .
O8A O 0.290(5) 0.313(3) 0.7624(9) 0.051(11) Uani 0.137(9) 1 d PDU . 1
O9A O 0.360(6) 0.245(3) 0.7075(11) 0.064(7) Uani 0.137(9) 1 d PDU . 1
N4A N 0.337(4) 0.315(2) 0.7298(9) 0.052(7) Uani 0.137(9) 1 d PDU . 1
C28A C 0.389(8) 0.618(3) 0.7251(19) 0.029(4) Uani 0.137(9) 1 d PGU . 1
C29A C 0.346(7) 0.517(4) 0.7377(14) 0.039(5) Uani 0.137(9) 1 d PGDU . 1
H29A H 0.2942 0.5090 0.7620 0.047 Uiso 0.137(9) 1 calc PR . 1
C30A C 0.379(5) 0.428(3) 0.7147(14) 0.056(6) Uani 0.137(9) 1 d PGDU . 1
C31A C 0.454(6) 0.440(3) 0.6790(14) 0.044(5) Uani 0.137(9) 1 d PGDU . 1
H31A H 0.4765 0.3796 0.6633 0.053 Uiso 0.137(9) 1 calc PR . 1
C32A C 0.497(6) 0.541(4) 0.6664(14) 0.034(4) Uani 0.137(9) 1 d PGU . 1
C33A C 0.464(7) 0.630(3) 0.6894(18) 0.025(4) Uani 0.137(9) 1 d PGU . 1
H33A H 0.4938 0.6982 0.6808 0.030 Uiso 0.137(9) 1 calc PR . 1
O8B O 0.190(3) 0.3450(17) 0.7571(6) 0.057(6) Uani 0.266(10) 1 d PDU . 2
O9B O 0.264(4) 0.2574(15) 0.7059(7) 0.068(6) Uani 0.266(10) 1 d PDU . 2
N4B N 0.251(3) 0.3325(14) 0.7266(5) 0.048(6) Uani 0.266(10) 1 d PDU . 2
C28B C 0.406(4) 0.6179(17) 0.7233(10) 0.030(3) Uani 0.266(10) 1 d PGU . 2
C29B C 0.334(3) 0.526(2) 0.7360(7) 0.040(4) Uani 0.266(10) 1 d PGDU . 2
H29B H 0.2885 0.5248 0.7614 0.048 Uiso 0.266(10) 1 calc PR . 2
C30B C 0.329(2) 0.4358(14) 0.7116(7) 0.055(6) Uani 0.266(10) 1 d PGDU . 2
C31B C 0.396(2) 0.4375(14) 0.6745(6) 0.041(5) Uani 0.266(10) 1 d PGDU . 2
H31B H 0.3924 0.3759 0.6578 0.049 Uiso 0.266(10) 1 calc PR . 2
C32B C 0.468(3) 0.5295(18) 0.6617(7) 0.031(3) Uani 0.266(10) 1 d PGDU . 2
C33B C 0.473(4) 0.6197(15) 0.6861(10) 0.025(3) Uani 0.266(10) 1 d PGU . 2
H33B H 0.5227 0.6825 0.6774 0.030 Uiso 0.266(10) 1 calc PR . 2
O8C O 0.620(4) 0.336(2) 0.7836(8) 0.128(11) Uani 0.291(11) 1 d PDU . 3
O9C O 0.636(4) 0.253(2) 0.7210(9) 0.126(11) Uani 0.291(11) 1 d PDU . 3
N4C N 0.605(3) 0.3203(15) 0.7465(8) 0.110(11) Uani 0.291(11) 1 d PDU . 3
C28C C 0.462(2) 0.6073(12) 0.7267(6) 0.029(3) Uani 0.291(11) 1 d PGU . 3
C29C C 0.491(2) 0.5107(15) 0.7463(5) 0.051(5) Uani 0.291(11) 1 d PGDU . 3
H29C H 0.4754 0.5039 0.7744 0.061 Uiso 0.291(11) 1 calc PR . 3
C30C C 0.542(3) 0.4240(11) 0.7248(6) 0.059(6) Uani 0.291(11) 1 d PGDU . 3
C31C C 0.565(3) 0.4339(12) 0.6836(6) 0.052(5) Uani 0.291(11) 1 d PGDU . 3
H31C H 0.5995 0.3747 0.6689 0.062 Uiso 0.291(11) 1 calc PR . 3
C32C C 0.536(2) 0.5305(15) 0.6640(5) 0.034(4) Uani 0.291(11) 1 d PGDU . 3
C33C C 0.485(2) 0.6172(11) 0.6855(6) 0.026(3) Uani 0.291(11) 1 d PGU . 3
H33C H 0.4650 0.6833 0.6721 0.031 Uiso 0.291(11) 1 calc PR . 3
O8D O 0.493(3) 0.3111(16) 0.7742(6) 0.076(7) Uani 0.306(11) 1 d PDU . 4
O9D O 0.520(3) 0.2445(15) 0.7112(6) 0.075(6) Uani 0.306(11) 1 d PDU . 4
N4D N 0.493(2) 0.3127(13) 0.7367(5) 0.073(7) Uani 0.306(11) 1 d PDU . 4
C28D C 0.434(3) 0.6104(11) 0.7200(6) 0.029(3) Uani 0.306(11) 1 d PGU . 4
C29D C 0.437(3) 0.5101(14) 0.7377(4) 0.042(4) Uani 0.306(11) 1 d PGDU . 4
H29D H 0.4213 0.5027 0.7658 0.051 Uiso 0.306(11) 1 calc PR . 4
C30D C 0.464(3) 0.4209(10) 0.7144(5) 0.059(5) Uani 0.306(11) 1 d PGDU . 4
C31D C 0.487(3) 0.4318(12) 0.6733(5) 0.044(4) Uani 0.306(11) 1 d PGDU . 4
H31D H 0.5052 0.3708 0.6574 0.053 Uiso 0.306(11) 1 calc PR . 4
C32D C 0.484(3) 0.5320(16) 0.6556(5) 0.034(3) Uani 0.306(11) 1 d PGU . 4
C33D C 0.457(3) 0.6213(11) 0.6789(6) 0.027(3) Uani 0.306(11) 1 d PGU . 4
H33D H 0.4552 0.6898 0.6668 0.033 Uiso 0.306(11) 1 calc PR . 4
O10A O 0.649(3) 0.4641(14) 0.6099(7) 0.101(6) Uani 0.423(18) 1 d PDU . 1
N5A N 0.574(2) 0.5401(19) 0.6216(11) 0.052(5) Uani 0.423(18) 1 d PDU . 1
O10B O 0.523(2) 0.4557(10) 0.6001(5) 0.106(6) Uani 0.577(18) 1 d PDU . 2
N5B N 0.5121(16) 0.5394(13) 0.6188(7) 0.043(3) Uani 0.577(18) 1 d PDU . 2
O1W O 0.1573(5) -0.3334(4) 0.63442(14) 0.0487(12) Uani 1 1 d . . .
H11W H 0.1491 -0.3661 0.6108 0.073 Uiso 1 1 d . . .
H12W H 0.0584 -0.3209 0.6398 0.073 Uiso 1 1 d . . .
O2W O 0.2942(5) -0.1361(4) 0.65050(13) 0.0438(11) Uani 1 1 d . . .
H21W H 0.2423 -0.1244 0.6721 0.066 Uiso 1 1 d . . .
H22W H 0.2536 -0.1860 0.6338 0.066 Uiso 1 1 d . . .
O3W O 0.2120(10) -0.0795(7) 0.8674(2) 0.081(3) Uani 0.717(14) 1 d P B 1
H31W H 0.3054 -0.0808 0.8581 0.121 Uiso 0.72 1 d P B 1
H32W H 0.1985 -0.0269 0.8847 0.121 Uiso 0.72 1 d P B 1
O4W O 0.1727(8) -0.2921(10) 0.8485(2) 0.067(3) Uani 0.717(14) 1 d P B 1
H41W H 0.1927 -0.2665 0.8244 0.100 Uiso 1 1 d . . .
H42W H 0.1846 -0.2237 0.8542 0.100 Uiso 0.72 1 d P B 1
O41W O 0.158(2) -0.1977(19) 0.8461(5) 0.062(7) Uani 0.283(14) 1 d P B 2
H44W H 0.2551 -0.1689 0.8445 0.093 Uiso 0.28 1 d P B 2
O5W O 0.505(4) 0.078(3) 0.8900(10) 0.066(13) Uani 0.147(11) 1 d PU C 1
H51W H 0.4107 0.0800 0.8992 0.100 Uiso 0.147(11) 1 d PR C 1
H52W H 0.5090 0.0251 0.8726 0.100 Uiso 0.147(11) 1 d PR C 1
O51W O 0.374(2) 0.1791(15) 0.8432(6) 0.118(6) Uani 0.413(13) 1 d PU D 2
H53W H 0.4413 0.1869 0.8243 0.177 Uiso 0.413(13) 1 d PR D 2
H54W H 0.4137 0.1564 0.8672 0.177 Uiso 0.413(13) 1 d PR D 2
O52W O 0.518(2) 0.1602(14) 0.8346(5) 0.116(5) Uani 0.440(13) 1 d PU E 3
H55W H 0.5421 0.1302 0.8585 0.174 Uiso 0.440(13) 1 d PR E 3
H56W H 0.4556 0.1923 0.8159 0.174 Uiso 0.440(13) 1 d PR E 3
O6W O -0.177(4) 0.506(3) 0.6199(9) 0.106(7) Uani 0.232(11) 1 d PU . 1
O61W O -0.075(3) 0.422(2) 0.6443(8) 0.109(5) Uani 0.321(13) 1 d PU F 2
O62W O -0.148(3) 0.4434(19) 0.6715(8) 0.110(6) Uani 0.315(13) 1 d PU G 3
O63W O 0.090(6) 0.427(5) 0.6761(17) 0.110(7) Uani 0.132(12) 1 d PU H 4

loop_
_atom_site_aniso_label
_atom_site_aniso_U_11
_atom_site_aniso_U_22
_atom_site_aniso_U_33
_atom_site_aniso_U_23
_atom_site_aniso_U_13
_atom_site_aniso_U_12
O1 0.055(3) 0.022(2) 0.074(3) -0.003(2) 0.041(2) -0.005(2)
O2 0.035(2) 0.029(2) 0.036(2) -0.0030(19) 0.0074(19) 0.0045(18)
O3 0.042(2) 0.017(2) 0.039(2) 0.0025(18) 0.0090(19) 0.0014(18)
O4 0.073(3) 0.043(3) 0.043(3) 0.017(2) 0.015(2) 0.016(2)
N1 0.027(3) 0.019(2) 0.033(3) 0.002(2) 0.007(2) 0.0029(19)
N2 0.035(3) 0.024(3) 0.036(3) -0.005(2) 0.008(2) -0.002(2)
C1 0.024(3) 0.026(3) 0.032(3) 0.008(3) 0.005(3) -0.003(2)
C2 0.024(3) 0.034(4) 0.036(4) -0.003(3) 0.002(3) 0.004(3)
C3 0.028(3) 0.017(3) 0.038(4) 0.004(3) 0.000(3) 0.002(2)
C4 0.036(3) 0.024(3) 0.025(3) 0.006(3) 0.009(3) 0.000(2)
C5 0.021(3) 0.025(3) 0.030(3) 0.004(3) -0.002(2) -0.001(2)
C6 0.014(3) 0.017(3) 0.039(4) 0.007(3) 0.004(2) -0.001(2)
C7 0.027(3) 0.017(3) 0.030(3) 0.003(2) 0.003(2) 0.001(2)
C8 0.027(3) 0.021(3) 0.032(3) 0.003(2) 0.002(3) 0.002(2)
C9 0.041(4) 0.028(3) 0.036(4) 0.014(3) 0.010(3) 0.006(3)
C10 0.030(3) 0.021(3) 0.045(4) 0.006(3) 0.005(3) 0.002(2)
C11 0.032(3) 0.015(3) 0.062(4) 0.010(3) 0.007(3) 0.007(2)
C12 0.085(6) 0.019(4) 0.101(7) 0.001(4) 0.059(5) 0.005(4)
C13 0.060(5) 0.027(4) 0.066(5) -0.012(3) 0.036(4) -0.007(3)
C14 0.022(3) 0.029(3) 0.058(4) 0.003(3) 0.018(3) 0.002(3)
C15 0.034(3) 0.026(3) 0.050(4) -0.011(3) 0.014(3) -0.007(3)
C16 0.023(3) 0.042(4) 0.041(4) 0.000(3) 0.005(3) -0.007(3)
C17 0.032(3) 0.023(3) 0.031(3) 0.002(3) 0.003(3) -0.003(2)
C18 0.024(3) 0.024(3) 0.047(4) 0.000(3) 0.003(3) -0.001(2)
C19 0.031(3) 0.021(3) 0.043(4) 0.004(3) 0.015(3) 0.007(3)
C20 0.030(3) 0.025(3) 0.040(4) -0.001(3) 0.006(3) -0.001(3)
C21 0.031(3) 0.023(3) 0.032(3) -0.001(3) 0.010(3) -0.007(2)
C22 0.055(4) 0.050(4) 0.030(4) 0.000(3) 0.009(3) 0.005(3)
C23 0.036(4) 0.019(3) 0.051(4) 0.006(3) 0.008(3) -0.004(3)
O1A 0.041(2) 0.020(2) 0.070(3) -0.001(2) 0.002(2) -0.0005(19)
O2A 0.048(3) 0.030(2) 0.039(3) -0.003(2) 0.001(2) 0.002(2)
O3A 0.054(3) 0.022(2) 0.043(3) -0.003(2) 0.007(2) -0.004(2)
O4A 0.056(3) 0.042(3) 0.049(3) -0.017(2) 0.014(2) 0.010(2)
N1A 0.034(3) 0.023(3) 0.045(3) -0.004(2) 0.014(2) -0.004(2)
N2A 0.055(3) 0.029(3) 0.037(3) 0.001(2) 0.001(3) 0.002(3)
C1A 0.031(3) 0.033(4) 0.034(4) -0.010(3) 0.004(3) -0.004(3)
C2A 0.032(3) 0.027(3) 0.038(4) 0.004(3) 0.011(3) 0.002(3)
C3A 0.030(3) 0.025(3) 0.035(4) -0.004(3) 0.005(3) -0.002(3)
C4A 0.021(3) 0.029(3) 0.042(4) -0.004(3) 0.007(3) 0.000(2)
C5A 0.022(3) 0.026(3) 0.046(4) -0.001(3) 0.011(3) -0.001(2)
C6A 0.019(3) 0.023(3) 0.045(4) -0.006(3) 0.006(3) -0.001(2)
C7A 0.029(3) 0.020(3) 0.040(4) -0.006(3) 0.010(3) 0.003(2)
C8A 0.027(3) 0.022(3) 0.049(4) -0.007(3) 0.012(3) -0.009(2)
C9A 0.023(3) 0.044(4) 0.059(5) -0.017(4) 0.009(3) -0.005(3)
C10A 0.043(4) 0.026(3) 0.066(5) -0.011(3) 0.012(4) 0.003(3)
C11A 0.037(4) 0.028(3) 0.056(4) -0.009(3) 0.014(3) 0.005(3)
C12A 0.056(5) 0.024(4) 0.074(5) 0.001(4) -0.003(4) 0.002(3)
C13A 0.048(4) 0.038(4) 0.067(5) 0.004(4) -0.007(4) -0.003(3)
C14A 0.036(4) 0.029(4) 0.058(5) 0.001(3) 0.003(3) 0.002(3)
C15A 0.062(5) 0.038(4) 0.050(4) 0.014(3) -0.008(4) -0.003(3)
C16A 0.045(4) 0.035(4) 0.050(4) -0.002(3) 0.005(3) -0.013(3)
C17A 0.035(3) 0.029(3) 0.037(4) -0.003(3) 0.016(3) 0.001(3)
C18A 0.028(3) 0.024(3) 0.052(4) -0.003(3) 0.006(3) 0.000(3)
C19A 0.036(4) 0.028(4) 0.058(5) -0.002(3) 0.005(3) 0.002(3)
C20A 0.034(3) 0.031(3) 0.050(4) -0.004(3) 0.000(3) -0.006(3)
C21A 0.045(4) 0.023(3) 0.039(4) 0.004(3) 0.007(3) -0.006(3)
C22A 0.064(5) 0.046(4) 0.028(4) 0.001(3) 0.005(3) 0.010(3)
C23A 0.060(4) 0.026(3) 0.037(4) -0.004(3) 0.005(3) -0.002(3)
O5 0.034(2) 0.044(3) 0.037(2) 0.002(2) 0.0088(19) -0.006(2)
O6 0.057(3) 0.080(4) 0.062(3) -0.039(3) 0.010(3) 0.010(3)
O7 0.042(3) 0.065(3) 0.043(3) -0.013(2) 0.014(2) -0.002(2)
O10 0.100(4) 0.062(4) 0.064(4) -0.023(3) 0.021(3) 0.007(3)
O11 0.082(4) 0.050(3) 0.048(3) -0.010(3) 0.020(3) -0.024(3)
N3 0.029(3) 0.045(3) 0.044(3) -0.005(3) 0.008(2) 0.001(3)
N5 0.055(4) 0.062(5) 0.047(4) -0.017(4) 0.005(3) -0.009(3)
C24 0.030(3) 0.050(4) 0.038(4) -0.011(4) 0.009(3) -0.011(3)
C25 0.040(4) 0.041(4) 0.063(5) -0.018(4) 0.005(3) 0.009(3)
C26 0.100(7) 0.034(4) 0.061(5) -0.015(4) -0.003(5) -0.008(4)
C27 0.032(3) 0.052(4) 0.038(4) -0.002(3) 0.004(3) -0.004(3)
O8 0.050(14) 0.049(14) 0.048(14) 0.000(5) 0.006(5) -0.001(5)
O9 0.076(18) 0.075(18) 0.076(18) 0.001(5) 0.007(5) 0.001(5)
N4 0.047(8) 0.045(8) 0.046(8) 0.000(5) 0.003(5) -0.001(5)
C28 0.032(5) 0.032(5) 0.031(5) 0.003(4) 0.004(4) 0.001(4)
C29 0.031(5) 0.032(5) 0.030(5) 0.000(4) 0.002(4) -0.001(4)
C30 0.037(6) 0.037(6) 0.036(6) 0.001(4) 0.003(4) -0.001(4)
C31 0.035(6) 0.033(6) 0.036(6) -0.001(4) 0.003(4) 0.001(4)
C32 0.032(5) 0.031(5) 0.030(5) 0.001(4) 0.003(4) 0.001(4)
C33 0.029(5) 0.029(5) 0.030(5) -0.001(4) 0.001(4) -0.003(4)
O81 0.072(11) 0.070(10) 0.070(10) 0.000(5) 0.000(5) 0.006(5)
O91 0.087(8) 0.079(8) 0.090(8) 0.009(5) 0.003(5) 0.000(5)
N41 0.041(7) 0.043(7) 0.041(7) 0.000(4) 0.005(5) -0.003(5)
C281 0.030(5) 0.029(5) 0.030(5) 0.003(4) 0.003(4) 0.002(4)
C291 0.035(6) 0.035(6) 0.034(6) 0.003(4) 0.001(4) -0.002(4)
C301 0.045(7) 0.044(7) 0.044(7) 0.001(5) 0.001(5) -0.001(5)
C311 0.042(7) 0.041(7) 0.044(7) 0.001(4) 0.003(5) 0.002(5)
C321 0.033(5) 0.031(5) 0.030(5) 0.001(4) 0.000(4) 0.000(4)
C331 0.029(5) 0.029(4) 0.032(5) -0.001(4) 0.001(4) -0.004(4)
O82 0.068(8) 0.060(8) 0.060(8) 0.006(5) 0.006(5) -0.003(5)
O92 0.081(8) 0.077(7) 0.084(7) 0.008(4) 0.009(5) 0.002(5)
N42 0.045(6) 0.042(6) 0.042(6) 0.002(4) 0.004(4) -0.007(4)
C282 0.030(5) 0.031(4) 0.030(5) 0.005(4) 0.003(4) 0.002(4)
C292 0.032(5) 0.034(5) 0.029(5) 0.003(4) 0.000(4) -0.002(4)
C302 0.038(6) 0.039(6) 0.040(6) 0.003(4) 0.002(4) 0.001(4)
C312 0.036(5) 0.035(5) 0.038(5) 0.000(4) 0.004(4) 0.005(4)
C322 0.034(5) 0.031(5) 0.032(4) 0.001(4) -0.002(4) 0.000(4)
C332 0.029(4) 0.029(4) 0.030(4) -0.002(4) 0.001(4) -0.004(4)
O83 0.058(12) 0.055(12) 0.056(12) 0.004(5) 0.009(5) -0.003(5)
O93 0.060(8) 0.056(8) 0.060(8) -0.002(5) 0.002(5) -0.001(5)
N43 0.067(9) 0.065(9) 0.066(9) -0.001(5) 0.005(5) 0.000(5)
C283 0.032(5) 0.032(5) 0.031(5) 0.002(4) 0.004(4) 0.000(4)
C293 0.031(6) 0.030(6) 0.030(6) 0.000(4) 0.001(4) 0.000(4)
C303 0.032(8) 0.031(7) 0.034(7) 0.000(5) 0.004(5) -0.002(5)
C313 0.035(6) 0.033(6) 0.035(6) -0.002(4) 0.002(4) 0.000(4)
C323 0.032(5) 0.032(5) 0.032(5) 0.001(4) 0.004(4) 0.001(4)
C333 0.029(5) 0.029(5) 0.031(5) -0.001(4) 0.001(4) -0.003(4)
O84 0.047(7) 0.051(6) 0.051(6) 0.006(4) 0.014(5) -0.007(4)
O94 0.067(7) 0.058(6) 0.067(7) -0.002(4) 0.005(4) 0.000(4)
N44 0.064(8) 0.063(7) 0.065(7) -0.004(4) 0.003(5) -0.001(4)
C284 0.032(5) 0.032(4) 0.030(4) 0.003(4) 0.004(4) 0.001(4)
C294 0.030(5) 0.031(5) 0.029(5) 0.002(4) 0.002(4) -0.002(4)
C304 0.034(6) 0.034(5) 0.036(6) 0.002(4) 0.004(4) -0.001(4)
C314 0.034(5) 0.033(5) 0.034(5) -0.004(4) 0.003(4) 0.000(4)
C324 0.032(5) 0.032(5) 0.031(4) 0.000(3) 0.004(4) 0.000(4)
C334 0.029(4) 0.028(4) 0.032(4) -0.003(4) 0.001(4) -0.004(4)
O5A 0.045(3) 0.040(3) 0.039(3) 0.001(2) 0.007(2) 0.000(2)
O6A 0.086(4) 0.117(5) 0.068(4) -0.042(4) -0.010(3) 0.050(4)
O7A 0.064(3) 0.081(4) 0.048(3) -0.007(3) 0.022(3) -0.031(3)
O11A 0.067(3) 0.051(3) 0.052(3) -0.004(3) 0.014(3) -0.026(3)
N3A 0.033(3) 0.034(3) 0.036(3) 0.000(2) 0.009(2) -0.003(2)
C24A 0.045(4) 0.054(5) 0.041(4) -0.022(4) 0.014(3) -0.003(4)
C25A 0.033(3) 0.046(4) 0.042(4) -0.009(3) 0.010(3) 0.006(3)
C26A 0.071(5) 0.030(4) 0.065(5) -0.011(4) 0.009(4) 0.004(4)
C27A 0.037(4) 0.050(4) 0.043(4) -0.002(3) 0.003(3) -0.011(3)
O8A 0.052(12) 0.049(12) 0.051(12) -0.001(5) 0.005(5) -0.002(5)
O9A 0.066(8) 0.061(8) 0.066(8) 0.002(5) 0.005(5) 0.000(5)
N4A 0.053(8) 0.052(8) 0.052(8) 0.003(5) 0.003(5) -0.002(5)
C28A 0.030(5) 0.029(5) 0.029(5) 0.002(4) 0.001(4) -0.001(4)
C29A 0.039(6) 0.040(6) 0.040(6) -0.001(4) 0.004(4) -0.001(4)
C30A 0.056(7) 0.056(7) 0.055(7) 0.001(4) 0.004(4) 0.000(4)
C31A 0.044(6) 0.043(6) 0.045(6) -0.001(4) 0.003(4) 0.001(4)
C32A 0.035(5) 0.033(5) 0.033(5) 0.000(4) 0.003(4) 0.000(4)
C33A 0.024(5) 0.025(5) 0.025(5) -0.001(4) 0.000(4) 0.001(4)
O8B 0.058(8) 0.053(7) 0.060(8) 0.004(5) 0.008(5) -0.011(5)
O9B 0.070(7) 0.064(7) 0.069(7) -0.001(4) 0.005(5) 0.001(4)
N4B 0.050(7) 0.048(7) 0.047(7) 0.001(4) 0.002(4) 0.000(4)
C28B 0.031(5) 0.029(4) 0.030(5) 0.004(4) 0.000(4) -0.002(4)
C29B 0.039(5) 0.041(5) 0.040(5) -0.002(4) 0.004(4) -0.001(4)
C30B 0.056(7) 0.054(7) 0.054(7) 0.001(4) 0.005(5) -0.002(5)
C31B 0.040(6) 0.039(6) 0.044(6) -0.002(4) 0.003(4) -0.001(4)
C32B 0.034(5) 0.030(5) 0.030(5) 0.002(4) 0.002(4) 0.000(4)
C33B 0.024(5) 0.026(4) 0.025(5) 0.000(4) -0.002(4) 0.001(4)
O8C 0.129(12) 0.128(12) 0.125(12) 0.008(5) 0.010(5) 0.003(5)
O9C 0.127(12) 0.123(12) 0.127(12) 0.003(5) 0.005(5) -0.002(5)
N4C 0.111(12) 0.107(12) 0.111(12) -0.004(5) 0.009(5) 0.004(5)
C28C 0.029(5) 0.028(4) 0.030(5) 0.005(4) 0.001(4) -0.004(4)
C29C 0.051(6) 0.051(6) 0.051(6) 0.002(4) 0.005(4) -0.002(4)
C30C 0.059(7) 0.058(7) 0.061(7) 0.006(4) 0.005(5) -0.003(4)
C31C 0.052(7) 0.051(6) 0.053(6) -0.001(4) 0.002(4) 0.002(4)
C32C 0.037(5) 0.032(5) 0.035(5) 0.001(4) 0.003(4) 0.001(4)
C33C 0.024(5) 0.026(4) 0.026(5) 0.000(4) -0.002(4) 0.001(4)
O8D 0.086(8) 0.071(8) 0.072(8) 0.013(5) 0.009(5) -0.002(5)
O9D 0.079(8) 0.067(7) 0.080(8) 0.003(5) 0.009(5) -0.004(5)
N4D 0.074(9) 0.068(8) 0.076(8) 0.003(5) 0.009(5) -0.001(5)
C28D 0.030(5) 0.028(4) 0.029(5) 0.006(4) -0.001(4) -0.003(4)
C29D 0.044(5) 0.041(5) 0.042(5) 0.002(4) 0.002(4) -0.004(4)
C30D 0.060(6) 0.057(6) 0.058(6) 0.006(4) 0.005(4) 0.001(4)
C31D 0.044(6) 0.043(5) 0.046(5) -0.003(4) 0.003(4) 0.003(4)
C32D 0.036(5) 0.032(4) 0.034(5) 0.000(4) -0.001(4) 0.000(4)
C33D 0.025(5) 0.029(4) 0.028(5) -0.001(4) -0.001(4) 0.001(4)
O10A 0.166(15) 0.040(7) 0.109(11) -0.025(7) 0.081(14) -0.001(11)
N5A 0.042(12) 0.054(7) 0.062(8) -0.003(7) 0.026(12) -0.013(9)
O10B 0.166(15) 0.043(6) 0.120(10) -0.045(6) 0.085(12) -0.009(9)
N5B 0.030(9) 0.046(6) 0.056(7) -0.009(5) 0.027(9) -0.003(6)
O1W 0.050(3) 0.042(3) 0.055(3) -0.021(2) 0.007(2) 0.005(2)
O2W 0.040(2) 0.051(3) 0.043(3) -0.003(2) 0.015(2) -0.008(2)
O3W 0.109(7) 0.081(6) 0.054(5) -0.028(4) 0.020(4) 0.030(5)
O4W 0.041(4) 0.110(9) 0.052(5) 0.004(5) 0.023(3) -0.011(5)
O41W 0.076(14) 0.053(16) 0.062(12) -0.002(10) 0.038(10) 0.013(10)
O5W 0.064(14) 0.065(14) 0.070(14) -0.006(5) 0.004(5) 0.002(5)
O51W 0.118(7) 0.115(7) 0.122(7) -0.007(4) 0.019(4) 0.003(4)
O52W 0.112(7) 0.116(7) 0.122(7) -0.015(4) 0.013(4) -0.004(4)
O6W 0.106(8) 0.107(8) 0.106(8) -0.007(5) 0.012(5) 0.001(5)
O61W 0.109(6) 0.109(6) 0.110(6) -0.002(4) 0.016(4) -0.001(4)
O62W 0.116(7) 0.108(7) 0.107(7) -0.004(4) 0.015(5) -0.003(4)
O63W 0.111(8) 0.110(8) 0.111(8) -0.001(5) 0.011(5) 0.001(5)

loop_
_atom_type_symbol
_atom_type_description
_atom_type_scat_dispersion_real
_atom_type_scat_dispersion_imag
_atom_type_scat_source
C C 0.0033 0.0000 'International Tables Vol C Tables 4.2.6.8 and 6.1.1.4'
H H 0.0000 0.0000 'International Tables Vol C Tables 4.2.6.8 and 6.1.1.4'
N N 0.0061 0.0000 'International Tables Vol C Tables 4.2.6.8 and 6.1.1.4'
O O 0.0106 0.0000 'International Tables Vol C Tables 4.2.6.8 and 6.1.1.4'

loop_
_geom_angle_atom_site_label_1
_geom_angle_atom_site_label_2
_geom_angle_atom_site_label_3
_geom_angle
_geom_angle_site_symmetry_3
C11 O1 C12 114.8(5) .
C2 O2 C22 118.3(5) .
C3 O3 C23 116.2(4) .
C9 N1 C6 126.0(5) .
C9 N1 C8 120.0(5) .
C6 N1 C8 109.2(4) .
C16 N2 C15 111.8(4) .
C16 N2 C21 107.5(4) .
C15 N2 C21 113.4(4) .
C16 N2 H2A 108.0 .
C15 N2 H2A 108.0 .
C21 N2 H2A 108.0 .
C2 C1 C6 118.0(5) .
C2 C1 H1A 121.0 .
C6 C1 H1A 121.0 .
O2 C2 C1 124.3(5) .
O2 C2 C3 116.0(5) .
C1 C2 C3 119.7(5) .
C4 C3 O3 125.4(5) .
C4 C3 C2 120.3(5) .
O3 C3 C2 114.2(5) .
C3 C4 C5 119.9(5) .
C3 C4 H4A 120.0 .
C5 C4 H4A 120.0 .
C6 C5 C4 118.8(5) .
C6 C5 C7 112.3(5) .
C4 C5 C7 128.9(5) .
C5 C6 C1 123.2(5) .
C5 C6 N1 109.2(5) .
C1 C6 N1 127.5(5) .
C5 C7 C17 111.8(4) .
C5 C7 C21 115.7(4) .
C17 C7 C21 101.6(4) .
C5 C7 C8 102.3(4) .
C17 C7 C8 111.3(4) .
C21 C7 C8 114.5(4) .
N1 C8 C18 105.1(4) .
N1 C8 C7 105.1(4) .
C18 C8 C7 116.9(5) .
N1 C8 H8A 109.8 .
C18 C8 H8A 109.8 .
C7 C8 H8A 109.8 .
O4 C9 N1 123.6(6) .
O4 C9 C10 122.2(5) .
N1 C9 C10 114.2(5) .
C11 C10 C9 116.6(5) .
C11 C10 H10A 108.1 .
C9 C10 H10A 108.1 .
C11 C10 H10B 108.1 .
C9 C10 H10B 108.1 .
H10A C10 H10B 107.3 .
O1 C11 C10 104.9(5) .
O1 C11 C18 115.1(5) .
C10 C11 C18 110.9(5) .
O1 C11 H11A 108.6 .
C10 C11 H11A 108.6 .
C18 C11 H11A 108.6 .
O1 C12 C13 111.8(6) .
O1 C12 H12A 109.3 .
C13 C12 H12A 109.3 .
O1 C12 H12B 109.3 .
C13 C12 H12B 109.3 .
H12A C12 H12B 107.9 .
C14 C13 C12 122.1(7) .
C14 C13 H13A 118.9 .
C12 C13 H13A 118.9 .
C13 C14 C15 122.9(6) .
C13 C14 C19 122.5(6) .
C15 C14 C19 114.6(5) .
C14 C15 N2 110.2(5) .
C14 C15 H15A 109.6 .
N2 C15 H15A 109.6 .
C14 C15 H15B 109.6 .
N2 C15 H15B 109.6 .
H15A C15 H15B 108.1 .
N2 C16 C17 104.8(4) .
N2 C16 H16A 110.8 .
C17 C16 H16A 110.8 .
N2 C16 H16B 110.8 .
C17 C16 H16B 110.8 .
H16A C16 H16B 108.9 .
C16 C17 C7 103.4(4) .
C16 C17 H17A 111.1 .
C7 C17 H17A 111.1 .
C16 C17 H17B 111.1 .
C7 C17 H17B 111.1 .
H17A C17 H17B 109.0 .
C19 C18 C8 113.9(5) .
C19 C18 C11 119.6(5) .
C8 C18 C11 105.9(5) .
C19 C18 H18A 105.4 .
C8 C18 H18A 105.4 .
C11 C18 H18A 105.4 .
C18 C19 C20 106.3(4) .
C18 C19 C14 113.8(5) .
C20 C19 C14 109.6(5) .
C18 C19 H19A 109.0 .
C20 C19 H19A 109.0 .
C14 C19 H19A 109.0 .
C21 C20 C19 109.6(5) .
C21 C20 H20A 109.8 .
C19 C20 H20A 109.8 .
C21 C20 H20B 109.8 .
C19 C20 H20B 109.8 .
H20A C20 H20B 108.2 .
C20 C21 N2 110.5(4) .
C20 C21 C7 114.5(5) .
N2 C21 C7 104.8(4) .
C20 C21 H21A 108.9 .
N2 C21 H21A 108.9 .
C7 C21 H21A 108.9 .
O2 C22 H22A 109.5 .
O2 C22 H22B 109.5 .
H22A C22 H22B 109.5 .
O2 C22 H22C 109.5 .
H22A C22 H22C 109.5 .
H22B C22 H22C 109.5 .
O3 C23 H23A 109.5 .
O3 C23 H23B 109.5 .
H23A C23 H23B 109.5 .
O3 C23 H23C 109.5 .
H23A C23 H23C 109.5 .
H23B C23 H23C 109.5 .
C11A O1A C12A 115.0(5) .
C2A O2A C22A 117.7(5) .
C3A O3A C23A 116.7(5) .
C9A N1A C6A 126.2(6) .
C9A N1A C8A 118.9(5) .
C6A N1A C8A 110.0(5) .
C16A N2A C15A 113.5(5) .
C16A N2A C21A 108.5(5) .
C15A N2A C21A 113.4(5) .
C16A N2A H2AA 107.0 .
C15A N2A H2AA 107.0 .
C21A N2A H2AA 107.0 .
C6A C1A C2A 118.2(6) .
C6A C1A H1AA 120.9 .
C2A C1A H1AA 120.9 .
O2A C2A C1A 123.9(6) .
O2A C2A C3A 115.4(5) .
C1A C2A C3A 120.6(6) .
O3A C3A C4A 122.9(5) .
O3A C3A C2A 115.8(5) .
C4A C3A C2A 121.3(5) .
C3A C4A C5A 117.5(6) .
C3A C4A H4AA 121.3 .
C5A C4A H4AA 121.3 .
C6A C5A C4A 120.0(6) .
C6A C5A C7A 112.0(5) .
C4A C5A C7A 127.8(6) .
C1A C6A C5A 122.3(5) .
C1A C6A N1A 128.7(5) .
C5A C6A N1A 108.9(5) .
C5A C7A C21A 115.7(5) .
C5A C7A C17A 112.3(5) .
C21A C7A C17A 101.1(5) .
C5A C7A C8A 102.3(5) .
C21A C7A C8A 114.6(5) .
C17A C7A C8A 111.3(5) .
N1A C8A C18A 105.2(5) .
N1A C8A C7A 104.5(5) .
C18A C8A C7A 118.0(5) .
N1A C8A H8AA 109.6 .
C18A C8A H8AA 109.6 .
C7A C8A H8AA 109.6 .
O4A C9A N1A 122.1(6) .
O4A C9A C10A 122.5(6) .
N1A C9A C10A 115.4(6) .
C9A C10A C11A 115.7(5) .
C9A C10A H10C 108.4 .
C11A C10A H10C 108.4 .
C9A C10A H10D 108.4 .
C11A C10A H10D 108.4 .
H10C C10A H10D 107.4 .
O1A C11A C18A 114.6(5) .
O1A C11A C10A 104.1(5) .
C18A C11A C10A 109.9(5) .
O1A C11A H11B 109.4 .
C18A C11A H11B 109.4 .
C10A C11A H11B 109.4 .
O1A C12A C13A 111.6(5) .
O1A C12A H12C 109.3 .
C13A C12A H12C 109.3 .
O1A C12A H12D 109.3 .
C13A C12A H12D 109.3 .
H12C C12A H12D 108.0 .
C14A C13A C12A 123.4(7) .
C14A C13A H13B 118.3 .
C12A C13A H13B 118.3 .
C13A C14A C15A 122.1(7) .
C13A C14A C19A 122.0(6) .
C15A C14A C19A 115.9(5) .
C14A C15A N2A 108.4(5) .
C14A C15A H15C 110.0 .
N2A C15A H15C 110.0 .
C14A C15A H15D 110.0 .
N2A C15A H15D 110.0 .
H15C C15A H15D 108.4 .
N2A C16A C17A 103.7(5) .
N2A C16A H16C 111.0 .
C17A C16A H16C 111.0 .
N2A C16A H16D 111.0 .
C17A C16A H16D 111.0 .
H16C C16A H16D 109.0 .
C16A C17A C7A 103.6(5) .
C16A C17A H17C 111.0 .
C7A C17A H17C 111.0 .
C16A C17A H17D 111.0 .
C7A C17A H17D 111.0 .
H17C C17A H17D 109.0 .
C11A C18A C8A 108.0(5) .
C11A C18A C19A 119.2(5) .
C8A C18A C19A 112.1(5) .
C11A C18A H18B 105.5 .
C8A C18A H18B 105.5 .
C19A C18A H18B 105.5 .
C14A C19A C20A 109.5(5) .
C14A C19A C18A 114.2(5) .
C20A C19A C18A 106.9(5) .
C14A C19A H19B 108.7 .
C20A C19A H19B 108.7 .
C18A C19A H19B 108.7 .
C19A C20A C21A 109.6(5) .
C19A C20A H20C 109.7 .
C21A C20A H20C 109.7 .
C19A C20A H20D 109.8 .
C21A C20A H20D 109.7 .
H20C C20A H20D 108.2 .
C20A C21A N2A 109.8(5) .
C20A C21A C7A 114.6(5) .
N2A C21A C7A 104.0(4) .
C20A C21A H21B 109.4 .
N2A C21A H21B 109.4 .
C7A C21A H21B 109.4 .
O2A C22A H22D 109.5 .
O2A C22A H22E 109.5 .
H22D C22A H22E 109.5 .
O2A C22A H22F 109.5 .
H22D C22A H22F 109.5 .
H22E C22A H22F 109.5 .
O3A C23A H23D 109.5 .
O3A C23A H23E 109.5 .
H23D C23A H23E 109.5 .
O3A C23A H23F 109.5 .
H23D C23A H23F 109.5 .
H23E C23A H23F 109.5 .
C27 N3 C25 119.7(5) .
C27 N3 H3 116.3 .
C25 N3 H3 115.0 .
O11 N5 O10 125.4(6) .
O11 N5 C322 113.5(12) .
O10 N5 C322 120.2(11) .
O11 N5 C324 114.9(10) .
O10 N5 C324 119.4(11) .
C322 N5 C324 15.2(18) .
O11 N5 C321 121.6(14) .
O10 N5 C321 112.2(14) .
C322 N5 C321 8(2) .
C324 N5 C321 16.7(19) .
O11 N5 C323 120(2) .
O10 N5 C323 113(2) .
C322 N5 C323 23(2) .
C324 N5 C323 9(2) .
C321 N5 C323 22(2) .
O11 N5 C32 123(2) .
O10 N5 C32 111(2) .
C322 N5 C32 19(3) .
C324 N5 C32 9(3) .
C321 N5 C32 17(3) .
C323 N5 C32 5(3) .
O6 C24 O5 125.1(6) .
O6 C24 C25 116.6(6) .
O5 C24 C25 118.3(5) .
N3 C25 C26 108.9(5) .
N3 C25 C24 111.1(5) .
C26 C25 C24 110.5(6) .
N3 C25 H25A 108.8 .
C26 C25 H25A 108.8 .
C24 C25 H25A 108.8 .
C25 C26 H26A 109.5 .
C25 C26 H26B 109.5 .
H26A C26 H26B 109.5 .
C25 C26 H26C 109.5 .
H26A C26 H26C 109.5 .
H26B C26 H26C 109.5 .
O7 C27 N3 123.1(6) .
O7 C27 C28 123(2) .
N3 C27 C28 114(2) .
O7 C27 C284 114.3(11) .
N3 C27 C284 122.3(10) .
C28 C27 C284 8(3) .
O7 C27 C282 124.0(12) .
N3 C27 C282 112.7(11) .
C28 C27 C282 10(3) .
C284 C27 C282 13.4(16) .
O7 C27 C283 119.6(19) .
N3 C27 C283 116.4(18) .
C28 C27 C283 5(3) .
C284 C27 C283 7(2) .
C282 C27 C283 15(2) .
O7 C27 C281 117.1(12) .
N3 C27 C281 118.5(12) .
C28 C27 C281 18(2) .
C284 C27 C281 17.2(16) .
C282 C27 C281 9.9(15) .
C283 C27 C281 22(2) .
O9 N4 O8 137(5) .
O9 N4 C30 119(4) .
O8 N4 C30 104(4) .
C29 C28 C33 120.0 .
C29 C28 C27 103(4) .
C33 C28 C27 137(4) .
C28 C29 C30 120.0 .
C28 C29 H29E 120.0 .
C30 C29 H29E 120.0 .
C31 C30 C29 120.0 .
C31 C30 N4 105(3) .
C29 C30 N4 135(3) .
C30 C31 C32 120.00(6) .
C30 C31 H31E 120.0 .
C32 C31 H31E 120.0 .
C33 C32 C31 120.0 .
C33 C32 N5 107(4) .
C31 C32 N5 131(4) .
C32 C33 C28 120.00(5) .
C32 C33 H33E 120.0 .
C28 C33 H33E 120.0 .
O91 N41 O81 157(3) .
O91 N41 C301 101(2) .
O81 N41 C301 99(2) .
C291 C281 C331 120.0 .
C291 C281 C27 124.7(17) .
C331 C281 C27 115.3(17) .
C301 C291 C281 120.0 .
C301 C291 H29F 120.0 .
C281 C291 H29F 120.0 .
C311 C301 C291 120.0 .
C311 C301 N41 120.6(18) .
C291 C301 N41 118.9(18) .
C301 C311 C321 120.0 .
C301 C311 H31F 120.0 .
C321 C311 H31F 120.0 .
C331 C321 C311 120.0 .
C331 C321 N5 117.5(19) .
C311 C321 N5 122.4(19) .
C321 C331 C281 120.0 .
C321 C331 H33F 120.0 .
C281 C331 H33F 120.0 .
O92 N42 O82 128(2) .
O92 N42 C302 111.9(19) .
O82 N42 C302 120.3(19) .
C292 C282 C332 120.0 .
C292 C282 C27 114.3(16) .
C332 C282 C27 125.7(16) .
C302 C292 C282 120.0 .
C302 C292 H29G 120.0 .
C282 C292 H29G 120.0 .
C312 C302 C292 120.0 .
C312 C302 N42 122.3(15) .
C292 C302 N42 117.2(15) .
C302 C312 C322 120.0 .
C302 C312 H31G 120.0 .
C322 C312 H31G 120.0 .
N5 C322 C332 124.0(16) .
N5 C322 C312 115.5(16) .
C332 C322 C312 120.0 .
C322 C332 C282 120.0 .
C322 C332 H33G 120.0 .
C282 C332 H33G 120.0 .
O93 N43 O83 148(4) .
O93 N43 C303 112(3) .
O83 N43 C303 100(3) .
C293 C283 C333 120.0 .
C293 C283 C27 110(3) .
C333 C283 C27 130(3) .
C283 C293 C303 120.0 .
C283 C293 H29H 120.0 .
C303 C293 H29H 120.0 .
C313 C303 C293 120.00(5) .
C313 C303 N43 110(3) .
C293 C303 N43 130(3) .
C303 C313 C323 120.00(6) .
C303 C313 H31H 120.0 .
C323 C313 H31H 120.0 .
C313 C323 C333 120.0 .
C313 C323 N5 129(3) .
C333 C323 N5 111(3) .
C323 C333 C283 120.00(6) .
C323 C333 H33H 120.0 .
C283 C333 H33H 120.0 .
O84 N44 O94 128.6(19) .
O84 N44 C304 119.1(15) .
O94 N44 C304 112.3(15) .
C294 C284 C334 120.0 .
C294 C284 C27 122.4(15) .
C334 C284 C27 117.5(15) .
C284 C294 C304 120.0 .
C284 C294 H29I 120.0 .
C304 C294 H29I 120.0 .
C314 C304 C294 120.0 .
C314 C304 N44 127.4(12) .
C294 C304 N44 112.6(12) .
C304 C314 C324 120.0 .
C304 C314 H31I 120.0 .
C324 C314 H31I 120.0 .
C314 C324 C334 120.0 .
C314 C324 N5 114.6(14) .
C334 C324 N5 125.4(14) .
C324 C334 C284 120.0 .
C324 C334 H33I 120.0 .
C284 C334 H33I 120.0 .
N5B O11A N5A 24.4(9) .
C27A N3A C25A 120.5(5) .
C27A N3A H3A 130.5 .
C25A N3A H3A 99.0 .
O6A C24A O5A 122.1(7) .
O6A C24A C25A 119.4(6) .
O5A C24A C25A 118.5(5) .
N3A C25A C26A 110.0(5) .
N3A C25A C24A 112.1(5) .
C26A C25A C24A 111.6(6) .
N3A C25A H25B 107.7 .
C26A C25A H25B 107.7 .
C24A C25A H25B 107.7 .
C25A C26A H26D 109.5 .
C25A C26A H26E 109.5 .
H26D C26A H26E 109.5 .
C25A C26A H26F 109.5 .
H26D C26A H26F 109.5 .
H26E C26A H26F 109.5 .
O7A C27A N3A 121.7(6) .
O7A C27A C28A 113(2) .
N3A C27A C28A 124(2) .
O7A C27A C28B 118.7(13) .
N3A C27A C28B 119.1(13) .
C28A C27A C28B 7(4) .
O7A C27A C28C 123.3(10) .
N3A C27A C28C 114.0(9) .
C28A C27A C28C 24(3) .
C28B C27A C28C 18.6(19) .
O7A C27A C28D 124.6(9) .
N3A C27A C28D 113.8(9) .
C28A C27A C28D 15(3) .
C28B C27A C28D 8.5(19) .
C28C C27A C28D 11.5(12) .
O8A N4A O9A 130(4) .
O8A N4A C30A 115(4) .
O9A N4A C30A 116(3) .
C27A C28A C29A 123(4) .
C27A C28A C33A 114(3) .
C29A C28A C33A 120.0 .
C28A C29A C30A 120.0 .
C28A C29A H29A 120.0 .
C30A C29A H29A 120.0 .
C29A C30A C31A 120.00(5) .
C29A C30A N4A 120(3) .
C31A C30A N4A 120(3) .
C32A C31A C30A 120.0 .
C32A C31A H31A 120.0 .
C30A C31A H31A 120.0 .
C33A C32A C31A 120.0 .
C33A C32A N5A 127(3) .
C31A C32A N5A 113(3) .
C32A C33A C28A 120.00(7) .
C32A C33A H33A 120.0 .
C28A C33A H33A 120.0 .
O8B N4B O9B 132(2) .
O8B N4B C30B 112.7(18) .
O9B N4B C30B 115(2) .
C29B C28B C33B 120.0 .
C29B C28B C27A 114.4(18) .
C33B C28B C27A 125.6(18) .
C30B C29B C28B 120.0 .
C30B C29B H29B 120.0 .
C28B C29B H29B 120.0 .
C29B C30B C31B 120.0 .
C29B C30B N4B 119.5(16) .
C31B C30B N4B 120.5(16) .
C32B C31B C30B 120.0 .
C32B C31B H31B 120.0 .
C30B C31B H31B 120.0 .
C33B C32B C31B 120.0 .
C33B C32B N5B 118.7(17) .
C31B C32B N5B 120.3(16) .
C32B C33B C28B 120.0 .
C32B C33B H33B 120.0 .
C28B C33B H33B 120.0 .
O8C N4C O9C 140(3) .
O8C N4C C30C 109(2) .
O9C N4C C30C 110(2) .
C29C C28C C33C 120.0 .
C29C C28C C27A 119.9(13) .
C33C C28C C27A 120.1(13) .
C30C C29C C28C 120.0 .
C30C C29C H29C 120.0 .
C28C C29C H29C 120.0 .
C31C C30C C29C 120.0 .
C31C C30C N4C 117.0(15) .
C29C C30C N4C 122.1(15) .
C30C C31C C32C 120.0 .
C30C C31C H31C 120.0 .
C32C C31C H31C 120.0 .
C31C C32C C33C 120.0 .
C32C C33C C28C 120.0 .
C32C C33C H33C 120.0 .
C28C C33C H33C 120.0 .
O8D N4D O9D 133(2) .
O8D N4D C30D 118.2(17) .
O9D N4D C30D 108.5(16) .
C29D C28D C33D 120.0 .
C29D C28D C27A 113.7(12) .
C33D C28D C27A 126.3(12) .
C30D C29D C28D 120.0 .
C30D C29D H29D 120.0 .
C28D C29D H29D 120.0 .
C31D C30D C29D 120.0 .
C31D C30D N4D 121.1(13) .
C29D C30D N4D 118.2(13) .
C32D C31D C30D 120.0 .
C32D C31D H31D 120.0 .
C30D C31D H31D 120.0 .
C31D C32D C33D 120.0 .
C32D C33D C28D 120.0 .
C32D C33D H33D 120.0 .
C28D C33D H33D 120.0 .
N5A O10A O6W 100.1(17) 1_655
O10A N5A O11A 131(3) .
O10A N5A C32A 122(3) .
O11A N5A C32A 107(2) .
O11A N5B O10B 123(2) .
O11A N5B C32B 120.8(13) .
O10B N5B C32B 116(2) .
H11W O1W H12W 104.5 .
H21W O2W H22W 115.2 .
H31W O3W H32W 113.9 .
H31W O3W H44W 61.3 .
H32W O3W H44W 170.1 .
H41W O4W H42W 79.0 .
H41W O41W H42W 72.6 .
H41W O41W H44W 89.4 .
H42W O41W H44W 85.3 .
H51W O5W H52W 109.1 .
H51W O5W H54W 72.0 .
H52W O5W H54W 103.2 .
H51W O5W H55W 123.5 .
H52W O5W H55W 80.7 .
H54W O5W H55W 51.9 .
H53W O51W H54W 116.7 .
H53W O51W H56W 4.8 .
H54W O51W H56W 121.5 .
H53W O52W H54W 78.1 .
H53W O52W H55W 133.5 .
H54W O52W H55W 55.6 .
H53W O52W H56W 21.1 .
H54W O52W H56W 99.2 .
H55W O52W H56W 154.7 .

loop_
_geom_bond_atom_site_label_1
_geom_bond_atom_site_label_2
_geom_bond_distance
_geom_bond_site_symmetry_2
O1 C11 1.404(8) .
O1 C12 1.439(7) .
O2 C2 1.359(7) .
O2 C22 1.422(7) .
O3 C3 1.375(6) .
O3 C23 1.418(7) .
O4 C9 1.233(7) .
N1 C9 1.327(7) .
N1 C6 1.427(7) .
N1 C8 1.486(7) .
N2 C16 1.507(7) .
N2 C15 1.507(7) .
N2 C21 1.535(7) .
N2 H2A 0.9300 .
C1 C2 1.377(8) .
C1 C6 1.379(8) .
C1 H1A 0.9500 .
C2 C3 1.432(8) .
C3 C4 1.364(8) .
C4 C5 1.392(8) .
C4 H4A 0.9500 .
C5 C6 1.377(7) .
C5 C7 1.497(8) .
C7 C17 1.542(8) .
C7 C21 1.547(7) .
C7 C8 1.555(8) .
C8 C18 1.525(8) .
C8 H8A 1.0000 .
C9 C10 1.522(8) .
C10 C11 1.517(8) .
C10 H10A 0.9900 .
C10 H10B 0.9900 .
C11 C18 1.529(8) .
C11 H11A 1.0000 .
C12 C13 1.493(10) .
C12 H12A 0.9900 .
C12 H12B 0.9900 .
C13 C14 1.316(8) .
C13 H13A 0.9500 .
C14 C15 1.494(9) .
C14 C19 1.538(9) .
C15 H15A 0.9900 .
C15 H15B 0.9900 .
C16 C17 1.513(8) .
C16 H16A 0.9900 .
C16 H16B 0.9900 .
C17 H17A 0.9900 .
C17 H17B 0.9900 .
C18 C19 1.509(8) .
C18 H18A 1.0000 .
C19 C20 1.525(8) .
C19 H19A 1.0000 .
C20 C21 1.508(8) .
C20 H20A 0.9900 .
C20 H20B 0.9900 .
C21 H21A 1.0000 .
C22 H22A 0.9800 .
C22 H22B 0.9800 .
C22 H22C 0.9800 .
C23 H23A 0.9800 .
C23 H23B 0.9800 .
C23 H23C 0.9800 .
O1A C11A 1.421(7) .
O1A C12A 1.444(8) .
O2A C2A 1.371(7) .
O2A C22A 1.405(7) .
O3A C3A 1.381(7) .
O3A C23A 1.425(7) .
O4A C9A 1.245(8) .
N1A C9A 1.359(8) .
N1A C6A 1.419(7) .
N1A C8A 1.480(8) .
N2A C16A 1.505(8) .
N2A C15A 1.513(8) .
N2A C21A 1.537(7) .
N2A H2AA 0.9300 .
C1A C6A 1.369(8) .
C1A C2A 1.380(8) .
C1A H1AA 0.9500 .
C2A C3A 1.387(8) .
C3A C4A 1.382(8) .
C4A C5A 1.410(8) .
C4A H4AA 0.9500 .
C5A C6A 1.371(8) .
C5A C7A 1.499(8) .
C7A C21A 1.545(8) .
C7A C17A 1.548(7) .
C7A C8A 1.551(8) .
C8A C18A 1.526(8) .
C8A H8AA 1.0000 .
C9A C10A 1.517(10) .
C10A C11A 1.549(9) .
C10A H10C 0.9900 .
C10A H10D 0.9900 .
C11A C18A 1.522(8) .
C11A H11B 1.0000 .
C12A C13A 1.468(10) .
C12A H12C 0.9900 .
C12A H12D 0.9900 .
C13A C14A 1.364(9) .
C13A H13B 0.9500 .
C14A C15A 1.479(9) .
C14A C19A 1.504(9) .
C15A H15C 0.9900 .
C15A H15D 0.9900 .
C16A C17A 1.509(9) .
C16A H16C 0.9900 .
C16A H16D 0.9900 .
C17A H17C 0.9900 .
C17A H17D 0.9900 .
C18A C19A 1.549(9) .
C18A H18B 1.0000 .
C19A C20A 1.507(9) .
C19A H19B 1.0000 .
C20A C21A 1.516(8) .
C20A H20C 0.9900 .
C20A H20D 0.9900 .
C21A H21B 1.0000 .
C22A H22D 0.9800 .
C22A H22E 0.9800 .
C22A H22F 0.9800 .
C23A H23D 0.9800 .
C23A H23E 0.9800 .
C23A H23F 0.9800 .
O5 C24 1.264(7) .
O6 C24 1.240(7) .
O7 C27 1.249(7) .
O10 N5 1.245(8) .
O11 N5 1.217(8) .
N3 C27 1.311(8) .
N3 C25 1.470(8) .
N3 H3 0.8701 .
N5 C322 1.361(19) .
N5 C324 1.469(17) .
N5 C321 1.48(2) .
N5 C323 1.48(3) .
N5 C32 1.55(4) .
C24 C25 1.545(9) .
C25 C26 1.514(10) .
C25 H25A 1.0000 .
C26 H26A 0.9800 .
C26 H26B 0.9800 .
C26 H26C 0.9800 .
C27 C28 1.44(5) .
C27 C284 1.464(17) .
C27 C282 1.481(19) .
C27 C283 1.49(4) .
C27 C281 1.61(2) .
O8 N4 1.198(11) .
O9 N4 1.197(11) .
N4 C30 1.545(13) .
C28 C29 1.3900 .
C28 C33 1.3900 .
C29 C30 1.3900 .
C29 H29E 0.9500 .
C30 C31 1.3900 .
C31 C32 1.3900 .
C31 H31E 0.9500 .
C32 C33 1.3900 .
C33 H33E 0.9500 .
O81 N41 1.200(11) .
O91 N41 1.196(10) .
N41 C301 1.548(13) .
C281 C291 1.3900 .
C281 C331 1.3900 .
C291 C301 1.3900 .
C291 H29F 0.9500 .
C301 C311 1.3900 .
C311 C321 1.3900 .
C311 H31F 0.9500 .
C321 C331 1.3900 .
C331 H33F 0.9500 .
O82 N42 1.198(10) .
O92 N42 1.196(10) .
N42 C302 1.545(12) .
C282 C292 1.3900 .
C282 C332 1.3900 .
C292 C302 1.3900 .
C292 H29G 0.9500 .
C302 C312 1.3900 .
C312 C322 1.3900 .
C312 H31G 0.9500 .
C322 C332 1.3900 .
C332 H33G 0.9500 .
O83 N43 1.198(11) .
O93 N43 1.198(11) .
N43 C303 1.545(13) .
C283 C293 1.3900 .
C283 C333 1.3900 .
C293 C303 1.3900 .
C293 H29H 0.9500 .
C303 C313 1.3900 .
C313 C323 1.3900 .
C313 H31H 0.9500 .
C323 C333 1.3900 .
C333 H33H 0.9500 .
O84 N44 1.176(11) .
O94 N44 1.177(11) .
N44 C304 1.544(12) .
C284 C294 1.3900 .
C284 C334 1.3900 .
C294 C304 1.3900 .
C294 H29I 0.9500 .
C304 C314 1.3900 .
C314 C324 1.3900 .
C314 H31I 0.9500 .
C324 C334 1.3900 .
C334 H33I 0.9500 .
O5A C24A 1.270(8) .
O6A C24A 1.241(8) .
O7A C27A 1.227(7) .
O11A N5B 1.20(2) .
O11A N5A 1.26(3) .
N3A C27A 1.348(8) .
N3A C25A 1.452(8) .
N3A H3A 0.8700 .
C24A C25A 1.506(9) .
C25A C26A 1.498(9) .
C25A H25B 1.0000 .
C26A H26D 0.9800 .
C26A H26E 0.9800 .
C26A H26F 0.9800 .
C27A C28A 1.36(4) .
C27A C28B 1.39(2) .
C27A C28C 1.541(15) .
C27A C28D 1.572(16) .
O8A N4A 1.175(11) .
O9A N4A 1.175(11) .
N4A C30A 1.558(14) .
C28A C29A 1.3900 .
C28A C33A 1.3900 .
C29A C30A 1.3900 .
C29A H29A 0.9500 .
C30A C31A 1.3900 .
C31A C32A 1.3900 .
C31A H31A 0.9500 .
C32A C33A 1.3900 .
C32A N5A 1.66(5) .
C33A H33A 0.9500 .
O8B N4B 1.175(11) .
O9B N4B 1.177(11) .
N4B C30B 1.558(14) .
C28B C29B 1.3900 .
C28B C33B 1.3900 .
C29B C30B 1.3900 .
C29B H29B 0.9500 .
C30B C31B 1.3900 .
C31B C32B 1.3900 .
C31B H31B 0.9500 .
C32B C33B 1.3900 .
C32B N5B 1.49(3) .
C33B H33B 0.9500 .
O8C N4C 1.235(12) .
O9C N4C 1.237(12) .
N4C C30C 1.561(14) .
C28C C29C 1.3900 .
C28C C33C 1.3900 .
C29C C30C 1.3900 .
C29C H29C 0.9500 .
C30C C31C 1.3900 .
C31C C32C 1.3900 .
C31C H31C 0.9500 .
C32C C33C 1.3900 .
C33C H33C 0.9500 .
O8D N4D 1.234(11) .
O9D N4D 1.235(11) .
N4D C30D 1.559(14) .
C28D C29D 1.3900 .
C28D C33D 1.3900 .
C29D C30D 1.3900 .
C29D H29D 0.9500 .
C30D C31D 1.3900 .
C31D C32D 1.3900 .
C31D H31D 0.9500 .
C32D C33D 1.3900 .
C33D H33D 0.9500 .
O10A N5A 1.230(11) .
O10A O6W 1.58(4) 1_655
O10B N5B 1.230(10) .
O1W H11W 0.8773 .
O1W H12W 0.8857 .
O2W H21W 0.8791 .
O2W H22W 0.8865 .
O3W H31W 0.8724 .
O3W H32W 0.8880 .
O3W H44W 1.4170 .
O4W H41W 0.8865 .
O4W H42W 0.8852 .
O41W H41W 1.1751 .
O41W H42W 0.4670 .
O41W H44W 0.9042 .
O5W H51W 0.8801 .
O5W H52W 0.8804 .
O5W H54W 1.4308 .
O5W H55W 1.2881 .
O51W H53W 0.8801 .
O51W H54W 0.8801 .
O51W H56W 1.1871 .
O52W H53W 0.7878 .
O52W H54W 1.4477 .
O52W H55W 0.8802 .
O52W H56W 0.8799 .
O6W O10A 1.58(4) 1_455

loop_
_geom_hbond_atom_site_label_D
_geom_hbond_atom_site_label_H
_geom_hbond_atom_site_label_A
_geom_hbond_distance_DH
_geom_hbond_distance_HA
_geom_hbond_distance_DA
_geom_hbond_angle_DHA
_geom_hbond_site_symmetry_A
N2A H2AA O5A 0.93 1.74 2.645(7) 163.7 2_647
N3 H3 O5A 0.87 2.06 2.921(7) 169.2 1_445
O1W H11W O4 0.88 1.99 2.762(6) 146.8 2_636
O1W H12W O6 0.89 1.87 2.732(6) 162.7 .
O2W H21W O7 0.88 2.01 2.874(6) 169.2 .
O2W H22W O1W 0.89 2.03 2.775(6) 141.1 .
O3W H31W O6A 0.87 1.92 2.792(10) 179.5 1_545
O3W H32W O4A 0.89 1.96 2.844(8) 179.3 .
O4W H42W O3W 0.89 1.88 2.761(14) 178.8 .
O41W H44W O6A 0.90 2.46 3.36(2) 176.9 1_545
O5W H51W O4A 0.88 2.25 3.13(4) 178.8 .
O5W H52W O6A 0.88 1.77 2.65(4) 178.5 1_545
N2 H2A O5 0.93 1.72 2.614(6) 161.1 1_665
N3A H3A O5 0.87 2.08 2.903(6) 157.1 1_665

loop_
_geom_torsion_atom_site_label_1
_geom_torsion_atom_site_label_2
_geom_torsion_atom_site_label_3
_geom_torsion_atom_site_label_4
_geom_torsion
_geom_torsion_site_symmetry_1
C22 O2 C2 C1 -12.6(8) .
C22 O2 C2 C3 165.0(5) .
C6 C1 C2 O2 175.7(5) .
C6 C1 C2 C3 -1.9(8) .
C23 O3 C3 C4 5.4(8) .
C23 O3 C3 C2 -173.0(5) .
O2 C2 C3 C4 -175.9(5) .
C1 C2 C3 C4 1.8(9) .
O2 C2 C3 O3 2.6(7) .
C1 C2 C3 O3 -179.7(5) .
O3 C3 C4 C5 -179.0(5) .
C2 C3 C4 C5 -0.7(9) .
C3 C4 C5 C6 -0.3(9) .
C3 C4 C5 C7 -177.1(5) .
C4 C5 C6 C1 0.2(8) .
C7 C5 C6 C1 177.6(5) .
C4 C5 C6 N1 -179.5(5) .
C7 C5 C6 N1 -2.2(6) .
C2 C1 C6 C5 0.9(8) .
C2 C1 C6 N1 -179.4(5) .
C9 N1 C6 C5 -162.1(5) .
C8 N1 C6 C5 -7.1(6) .
C9 N1 C6 C1 18.2(9) .
C8 N1 C6 C1 173.2(5) .
C6 C5 C7 C17 -109.3(5) .
C4 C5 C7 C17 67.7(7) .
C6 C5 C7 C21 135.0(5) .
C4 C5 C7 C21 -48.0(8) .
C6 C5 C7 C8 9.8(6) .
C4 C5 C7 C8 -173.2(6) .
C9 N1 C8 C18 45.7(7) .
C6 N1 C8 C18 -111.0(5) .
C9 N1 C8 C7 169.7(5) .
C6 N1 C8 C7 12.9(6) .
C5 C7 C8 N1 -13.2(5) .
C17 C7 C8 N1 106.3(5) .
C21 C7 C8 N1 -139.2(5) .
C5 C7 C8 C18 102.8(5) .
C17 C7 C8 C18 -137.7(5) .
C21 C7 C8 C18 -23.2(7) .
C6 N1 C9 O4 -18.2(9) .
C8 N1 C9 O4 -170.8(6) .
C6 N1 C9 C10 162.7(5) .
C8 N1 C9 C10 10.1(8) .
O4 C9 C10 C11 139.9(6) .
N1 C9 C10 C11 -41.0(8) .
C12 O1 C11 C10 172.2(5) .
C12 O1 C11 C18 -65.7(7) .
C9 C10 C11 O1 135.9(5) .
C9 C10 C11 C18 11.1(8) .
C11 O1 C12 C13 88.2(8) .
O1 C12 C13 C14 -64.2(9) .
C12 C13 C14 C15 177.6(6) .
C12 C13 C14 C19 -3.7(9) .
C13 C14 C15 N2 -126.9(6) .
C19 C14 C15 N2 54.3(6) .
C16 N2 C15 C14 74.6(6) .
C21 N2 C15 C14 -47.1(6) .
C15 N2 C16 C17 -141.9(5) .
C21 N2 C16 C17 -16.8(6) .
N2 C16 C17 C7 36.9(6) .
C5 C7 C17 C16 -166.2(4) .
C21 C7 C17 C16 -42.2(5) .
C8 C7 C17 C16 80.2(5) .
N1 C8 C18 C19 154.2(5) .
C7 C8 C18 C19 38.2(7) .
N1 C8 C18 C11 -72.2(5) .
C7 C8 C18 C11 171.7(5) .
O1 C11 C18 C19 54.7(7) .
C10 C11 C18 C19 173.5(5) .
O1 C11 C18 C8 -75.6(6) .
C10 C11 C18 C8 43.2(7) .
C8 C18 C19 C20 -59.7(6) .
C11 C18 C19 C20 173.6(5) .
C8 C18 C19 C14 61.0(6) .
C11 C18 C19 C14 -65.7(7) .
C13 C14 C19 C18 59.1(7) .
C15 C14 C19 C18 -122.2(5) .
C13 C14 C19 C20 177.9(5) .
C15 C14 C19 C20 -3.3(6) .
C18 C19 C20 C21 68.9(6) .
C14 C19 C20 C21 -54.5(6) .
C19 C20 C21 N2 61.5(6) .
C19 C20 C21 C7 -56.5(6) .
C16 N2 C21 C20 -133.4(5) .
C15 N2 C21 C20 -9.3(6) .
C16 N2 C21 C7 -9.6(5) .
C15 N2 C21 C7 114.5(5) .
C5 C7 C21 C20 -86.0(6) .
C17 C7 C21 C20 152.7(5) .
C8 C7 C21 C20 32.6(7) .
C5 C7 C21 N2 152.8(4) .
C17 C7 C21 N2 31.5(5) .
C8 C7 C21 N2 -88.6(5) .
C22A O2A C2A C1A -9.4(8) .
C22A O2A C2A C3A 170.9(5) .
C6A C1A C2A O2A 178.6(5) .
C6A C1A C2A C3A -1.7(9) .
C23A O3A C3A C4A 1.3(8) .
C23A O3A C3A C2A -177.9(5) .
O2A C2A C3A O3A -0.7(8) .
C1A C2A C3A O3A 179.6(5) .
O2A C2A C3A C4A -179.8(5) .
C1A C2A C3A C4A 0.5(9) .
O3A C3A C4A C5A -178.0(5) .
C2A C3A C4A C5A 1.2(8) .
C3A C4A C5A C6A -1.5(8) .
C3A C4A C5A C7A -176.2(5) .
C2A C1A C6A C5A 1.3(9) .
C2A C1A C6A N1A -177.5(5) .
C4A C5A C6A C1A 0.3(9) .
C7A C5A C6A C1A 175.7(5) .
C4A C5A C6A N1A 179.4(5) .
C7A C5A C6A N1A -5.2(6) .
C9A N1A C6A C1A 19.3(10) .
C8A N1A C6A C1A 173.8(5) .
C9A N1A C6A C5A -159.6(5) .
C8A N1A C6A C5A -5.2(6) .
C6A C5A C7A C21A 137.8(5) .
C4A C5A C7A C21A -47.2(8) .
C6A C5A C7A C17A -106.8(6) .
C4A C5A C7A C17A 68.2(8) .
C6A C5A C7A C8A 12.6(6) .
C4A C5A C7A C8A -172.4(6) .
C9A N1A C8A C18A 44.4(6) .
C6A N1A C8A C18A -112.2(5) .
C9A N1A C8A C7A 169.3(5) .
C6A N1A C8A C7A 12.7(6) .
C5A C7A C8A N1A -14.6(5) .
C21A C7A C8A N1A -140.5(5) .
C17A C7A C8A N1A 105.5(5) .
C5A C7A C8A C18A 101.8(6) .
C21A C7A C8A C18A -24.1(7) .
C17A C7A C8A C18A -138.1(5) .
C6A N1A C9A O4A -17.6(9) .
C8A N1A C9A O4A -170.0(5) .
C6A N1A C9A C10A 163.7(6) .
C8A N1A C9A C10A 11.3(7) .
O4A C9A C10A C11A 139.5(6) .
N1A C9A C10A C11A -41.8(8) .
C12A O1A C11A C18A -67.8(6) .
C12A O1A C11A C10A 172.2(5) .
C9A C10A C11A O1A 134.8(5) .
C9A C10A C11A C18A 11.6(8) .
C11A O1A C12A C13A 87.9(7) .
O1A C12A C13A C14A -63.0(9) .
C12A C13A C14A C15A 177.2(6) .
C12A C13A C14A C19A -3.8(11) .
C13A C14A C15A N2A -125.6(7) .
C19A C14A C15A N2A 55.4(7) .
C16A N2A C15A C14A 75.3(7) .
C21A N2A C15A C14A -49.2(7) .
C15A N2A C16A C17A -144.0(5) .
C21A N2A C16A C17A -16.9(6) .
N2A C16A C17A C7A 37.7(6) .
C5A C7A C17A C16A -167.8(5) .
C21A C7A C17A C16A -43.9(5) .
C8A C7A C17A C16A 78.2(6) .
O1A C11A C18A C8A -73.7(7) .
C10A C11A C18A C8A 43.1(7) .
O1A C11A C18A C19A 55.7(7) .
C10A C11A C18A C19A 172.5(5) .
N1A C8A C18A C11A -72.6(6) .
C7A C8A C18A C11A 171.4(5) .
N1A C8A C18A C19A 154.1(5) .
C7A C8A C18A C19A 38.1(7) .
C13A C14A C19A C20A 177.9(6) .
C15A C14A C19A C20A -3.1(8) .
C13A C14A C19A C18A 58.0(8) .
C15A C14A C19A C18A -123.0(6) .
C11A C18A C19A C14A -65.7(7) .
C8A C18A C19A C14A 61.8(7) .
C11A C18A C19A C20A 173.0(5) .
C8A C18A C19A C20A -59.5(6) .
C14A C19A C20A C21A -55.4(7) .
C18A C19A C20A C21A 68.9(6) .
C19A C20A C21A N2A 60.1(7) .
C19A C20A C21A C7A -56.4(7) .
C16A N2A C21A C20A -133.4(5) .
C15A N2A C21A C20A -6.3(7) .
C16A N2A C21A C7A -10.4(6) .
C15A N2A C21A C7A 116.8(5) .
C5A C7A C21A C20A -86.0(6) .
C17A C7A C21A C20A 152.4(5) .
C8A C7A C21A C20A 32.6(7) .
C5A C7A C21A N2A 154.2(5) .
C17A C7A C21A N2A 32.5(5) .
C8A C7A C21A N2A -87.2(5) .
C27 N3 C25 C26 169.8(6) .
C27 N3 C25 C24 -68.2(7) .
O6 C24 C25 N3 159.1(6) .
O5 C24 C25 N3 -20.7(8) .
O6 C24 C25 C26 -79.9(7) .
O5 C24 C25 C26 100.3(7) .
C25 N3 C27 O7 -8.8(9) .
C25 N3 C27 C28 178(3) .
C25 N3 C27 C284 177.6(14) .
C25 N3 C27 C282 167.0(12) .
C25 N3 C27 C283 -178(2) .
C25 N3 C27 C281 158.1(13) .
O7 C27 C28 C29 29(3) .
N3 C27 C28 C29 -157.5(15) .
C284 C27 C28 C29 21(20) .
C282 C27 C28 C29 -73(16) .
C283 C27 C28 C29 82(37) .
C281 C27 C28 C29 -49(7) .
O7 C27 C28 C33 -157(3) .
N3 C27 C28 C33 16(5) .
C284 C27 C28 C33 -165(25) .
C282 C27 C28 C33 101(18) .
C283 C27 C28 C33 -104(38) .
C281 C27 C28 C33 125(11) .
C33 C28 C29 C30 0.0 .
C27 C28 C29 C30 175(4) .
C28 C29 C30 C31 0.0 .
C28 C29 C30 N4 -176(3) .
O9 N4 C30 C31 4(4) .
O8 N4 C30 C31 -176(3) .
O9 N4 C30 C29 180(4) .
O8 N4 C30 C29 0(4) .
C29 C30 C31 C32 0.0 .
N4 C30 C31 C32 177(2) .
C30 C31 C32 C33 0.0 .
C30 C31 C32 N5 -165(5) .
O11 N5 C32 C33 7(3) .
O10 N5 C32 C33 179.7(18) .
C322 N5 C32 C33 -58(7) .
C324 N5 C32 C33 -8(21) .
C321 N5 C32 C33 -83(9) .
C323 N5 C32 C33 64(37) .
O11 N5 C32 C31 174(2) .
O10 N5 C32 C31 -14(5) .
C322 N5 C32 C31 109(10) .
C324 N5 C32 C31 158(25) .
C321 N5 C32 C31 84(10) .
C323 N5 C32 C31 -130(39) .
C31 C32 C33 C28 0.0 .
N5 C32 C33 C28 168(4) .
C29 C28 C33 C32 0.0 .
C27 C28 C33 C32 -173(6) .
O7 C27 C281 C291 35(2) .
N3 C27 C281 C291 -133.1(16) .
C28 C27 C281 C291 147(9) .
C284 C27 C281 C291 119(6) .
C282 C27 C281 C291 171(14) .
C283 C27 C281 C291 137(6) .
O7 C27 C281 C331 -148.7(14) .
N3 C27 C281 C331 43.6(19) .
C28 C27 C281 C331 -37(8) .
C284 C27 C281 C331 -64(5) .
C282 C27 C281 C331 -13(12) .
C283 C27 C281 C331 -46(6) .
C331 C281 C291 C301 0.0 .
C27 C281 C291 C301 177(3) .
C281 C291 C301 C311 0.0 .
C281 C291 C301 N41 -172.0(17) .
O91 N41 C301 C311 17(2) .
O81 N41 C301 C311 -152(2) .
O91 N41 C301 C291 -171(2) .
O81 N41 C301 C291 20(2) .
C291 C301 C311 C321 0.0 .
N41 C301 C311 C321 171.9(18) .
C301 C311 C321 C331 0.0 .
C301 C311 C321 N5 -176(3) .
O11 N5 C321 C331 -22(3) .
O10 N5 C321 C331 167.7(13) .
C322 N5 C321 C331 -17(18) .
C324 N5 C321 C331 49(5) .
C323 N5 C321 C331 71(6) .
C32 N5 C321 C331 79(9) .
O11 N5 C321 C311 154.6(14) .
O10 N5 C321 C311 -16(3) .
C322 N5 C321 C311 160(21) .
C324 N5 C321 C311 -135(8) .
C323 N5 C321 C311 -113(7) .
C32 N5 C321 C311 -105(10) .
C311 C321 C331 C281 0.0 .
N5 C321 C331 C281 177(3) .
C291 C281 C331 C321 0.0 .
C27 C281 C331 C321 -177(2) .
O7 C27 C282 C292 27(2) .
N3 C27 C282 C292 -148.9(11) .
C28 C27 C282 C292 112(17) .
C284 C27 C282 C292 73(6) .
C283 C27 C282 C292 104(8) .
C281 C27 C282 C292 -21(12) .
O7 C27 C282 C332 -156.0(12) .
N3 C27 C282 C332 28.3(19) .
C28 C27 C282 C332 -71(16) .
C284 C27 C282 C332 -110(6) .
C283 C27 C282 C332 -79(8) .
C281 C27 C282 C332 156(13) .
C332 C282 C292 C302 0.0 .
C27 C282 C292 C302 177(2) .
C282 C292 C302 C312 0.0 .
C282 C292 C302 N42 -171.8(15) .
O92 N42 C302 C312 11(2) .
O82 N42 C302 C312 -168.2(19) .
O92 N42 C302 C292 -177.3(19) .
O82 N42 C302 C292 3(2) .
C292 C302 C312 C322 0.0 .
N42 C302 C312 C322 171.3(16) .
O11 N5 C322 C332 -19(2) .
O10 N5 C322 C332 170.8(12) .
C324 N5 C322 C332 80(5) .
C321 N5 C322 C332 166(20) .
C323 N5 C322 C332 93(6) .
C32 N5 C322 C332 105(9) .
O11 N5 C322 C312 169.3(11) .
O10 N5 C322 C312 -1(2) .
C324 N5 C322 C312 -92(5) .
C321 N5 C322 C312 -6(18) .
C323 N5 C322 C312 -79(6) .
C32 N5 C322 C312 -67(8) .
C302 C312 C322 N5 172(2) .
C302 C312 C322 C332 0.0 .
N5 C322 C332 C282 -172(3) .
C312 C322 C332 C282 0.0 .
C292 C282 C332 C322 0.0 .
C27 C282 C332 C322 -177(2) .
O7 C27 C283 C293 5(3) .
N3 C27 C283 C293 174.0(13) .
C28 C27 C283 C293 -124(38) .
C284 C27 C283 C293 -41(20) .
C282 C27 C283 C293 -107(8) .
C281 C27 C283 C293 -85(5) .
O7 C27 C283 C333 -177(2) .
N3 C27 C283 C333 -8(3) .
C28 C27 C283 C333 54(36) .
C284 C27 C283 C333 138(23) .
C282 C27 C283 C333 71(8) .
C281 C27 C283 C333 93(6) .
C333 C283 C293 C303 0.0 .
C27 C283 C293 C303 178(3) .
C283 C293 C303 C313 0.0 .
C283 C293 C303 N43 -179(2) .
O93 N43 C303 C313 -2(3) .
O83 N43 C303 C313 179(2) .
O93 N43 C303 C293 177(3) .
O83 N43 C303 C293 -2(3) .
C293 C303 C313 C323 0.0 .
N43 C303 C313 C323 179.0(19) .
C303 C313 C323 C333 0.0 .
C303 C313 C323 N5 179(4) .
O11 N5 C323 C313 -152(2) .
O10 N5 C323 C313 15(4) .
C322 N5 C323 C313 129(8) .
C324 N5 C323 C313 153(21) .
C321 N5 C323 C313 107(8) .
C32 N5 C323 C313 82(37) .
O11 N5 C323 C333 27(3) .
O10 N5 C323 C333 -165.8(15) .
C322 N5 C323 C333 -52(5) .
C324 N5 C323 C333 -28(18) .
C321 N5 C323 C333 -74(6) .
C32 N5 C323 C333 -99(37) .
C313 C323 C333 C283 0.0 .
N5 C323 C333 C283 -179(4) .
C293 C283 C333 C323 0.0 .
C27 C283 C333 C323 -178(4) .
O7 C27 C284 C294 14(2) .
N3 C27 C284 C294 -171.5(11) .
C28 C27 C284 C294 -173(23) .
C282 C27 C284 C294 -125(7) .
C283 C27 C284 C294 152(22) .
C281 C27 C284 C294 -89(5) .
O7 C27 C284 C334 -169.0(9) .
N3 C27 C284 C334 5.1(16) .
C28 C27 C284 C334 4(21) .
C282 C27 C284 C334 52(6) .
C283 C27 C284 C334 -32(21) .
C281 C27 C284 C334 87(5) .
C334 C284 C294 C304 0.0 .
C27 C284 C294 C304 177(2) .
C284 C294 C304 C314 0.0 .
C284 C294 C304 N44 179.7(15) .
O84 N44 C304 C314 -173.9(17) .
O94 N44 C304 C314 4(2) .
O84 N44 C304 C294 6.5(19) .
O94 N44 C304 C294 -175.8(17) .
C294 C304 C314 C324 0.0 .
N44 C304 C314 C324 -179.6(17) .
C304 C314 C324 C334 0.0 .
C304 C314 C324 N5 -179(2) .
O11 N5 C324 C314 -167.4(11) .
O10 N5 C324 C314 7(2) .
C322 N5 C324 C314 104(6) .
C321 N5 C324 C314 75(6) .
C323 N5 C324 C314 -39(18) .
C32 N5 C324 C314 -2(21) .
O11 N5 C324 C334 13.3(18) .
O10 N5 C324 C334 -172.7(10) .
C322 N5 C324 C334 -75(5) .
C321 N5 C324 C334 -104(7) .
C323 N5 C324 C334 142(19) .
C32 N5 C324 C334 179(100) .
C314 C324 C334 C284 0.0 .
N5 C324 C334 C284 179(2) .
C294 C284 C334 C324 0.0 .
C27 C284 C334 C324 -177(2) .
C27A N3A C25A C26A -167.4(6) .
C27A N3A C25A C24A 67.9(7) .
O6A C24A C25A N3A -149.5(7) .
O5A C24A C25A N3A 29.6(8) .
O6A C24A C25A C26A 86.7(8) .
O5A C24A C25A C26A -94.3(7) .
C25A N3A C27A O7A 5.2(10) .
C25A N3A C27A C28A 171(4) .
C25A N3A C27A C28B 176(2) .
C25A N3A C27A C28C -163.5(10) .
C25A N3A C27A C28D -176.1(10) .
O7A C27A C28A C29A -23(4) .
N3A C27A C28A C29A 169.6(17) .
C28B C27A C28A C29A 126(38) .
C28C C27A C28A C29A 97(7) .
C28D C27A C28A C29A 119(12) .
O7A C27A C28A C33A 175(2) .
N3A C27A C28A C33A 8(5) .
C28B C27A C28A C33A -36(34) .
C28C C27A C28A C33A -64(5) .
C28D C27A C28A C33A -43(8) .
C27A C28A C29A C30A -161(6) .
C33A C28A C29A C30A 0.0 .
C28A C29A C30A C31A 0.0 .
C28A C29A C30A N4A 177(2) .
O8A N4A C30A C29A -6(3) .
O9A N4A C30A C29A 176(3) .
O8A N4A C30A C31A 172(3) .
O9A N4A C30A C31A -7(3) .
C29A C30A C31A C32A 0.0 .
N4A C30A C31A C32A -177(2) .
C30A C31A C32A C33A 0.0 .
C30A C31A C32A N5A -176(4) .
C31A C32A C33A C28A 0.0 .
N5A C32A C33A C28A 175(5) .
C27A C28A C33A C32A 162(5) .
C29A C28A C33A C32A 0.0 .
O7A C27A C28B C29B -7(3) .
N3A C27A C28B C29B -178.6(9) .
C28A C27A C28B C29B -40(35) .
C28C C27A C28B C29B 103(5) .
C28D C27A C28B C29B 129(13) .
O7A C27A C28B C33B 172.6(12) .
N3A C27A C28B C33B 1(3) .
C28A C27A C28B C33B 140(38) .
C28C C27A C28B C33B -78(4) .
C28D C27A C28B C33B -52(11) .
C33B C28B C29B C30B 0.0 .
C27A C28B C29B C30B 180(3) .
C28B C29B C30B C31B 0.0 .
C28B C29B C30B N4B 178.8(15) .
O8B N4B C30B C29B 6(2) .
O9B N4B C30B C29B -173.5(19) .
O8B N4B C30B C31B -175.4(17) .
O9B N4B C30B C31B 5(2) .
C29B C30B C31B C32B 0.0 .
N4B C30B C31B C32B -178.8(15) .
C30B C31B C32B C33B 0.0 .
C30B C31B C32B N5B -168.0(19) .
C31B C32B C33B C28B 0.0 .
N5B C32B C33B C28B 168.2(18) .
C29B C28B C33B C32B 0.0 .
C27A C28B C33B C32B -180(3) .
O7A C27A C28C C29C -27.5(15) .
N3A C27A C28C C29C 141.0(9) .
C28A C27A C28C C29C -99(6) .
C28B C27A C28C C29C -109(5) .
C28D C27A C28C C29C -128(7) .
O7A C27A C28C C33C 151.6(9) .
N3A C27A C28C C33C -39.9(13) .
C28A C27A C28C C33C 80(6) .
C28B C27A C28C C33C 70(5) .
C28D C27A C28C C33C 51(6) .
C33C C28C C29C C30C 0.0 .
C27A C28C C29C C30C 179.1(15) .
C28C C29C C30C C31C 0.0 .
C28C C29C C30C N4C 168.9(15) .
O8C N4C C30C C31C 159.8(17) .
O9C N4C C30C C31C -14(2) .
O8C N4C C30C C29C -9(2) .
O9C N4C C30C C29C 176.8(18) .
C29C C30C C31C C32C 0.0 .
N4C C30C C31C C32C -169.4(14) .
C30C C31C C32C C33C 0.0 .
C31C C32C C33C C28C 0.0 .
C29C C28C C33C C32C 0.0 .
C27A C28C C33C C32C -179.1(15) .
O7A C27A C28D C29D -29.6(15) .
N3A C27A C28D C29D 151.7(9) .
C28A C27A C28D C29D -73(10) .
C28B C27A C28D C29D -78(12) .
C28C C27A C28D C29D 58(6) .
O7A C27A C28D C33D 150.5(10) .
N3A C27A C28D C33D -28.2(15) .
C28A C27A C28D C33D 107(10) .
C28B C27A C28D C33D 102(12) .
C28C C27A C28D C33D -122(7) .
C33D C28D C29D C30D 0.0 .
C27A C28D C29D C30D -180.0(15) .
C28D C29D C30D C31D 0.0 .
C28D C29D C30D N4D 170.3(15) .
O8D N4D C30D C31D 169.8(16) .
O9D N4D C30D C31D -7.1(18) .
O8D N4D C30D C29D -0.4(19) .
O9D N4D C30D C29D -177.4(15) .
C29D C30D C31D C32D 0.0 .
N4D C30D C31D C32D -170.1(15) .
C30D C31D C32D C33D 0.0 .
C31D C32D C33D C28D 0.0 .
C29D C28D C33D C32D 0.0 .
C27A C28D C33D C32D 180.0(17) .
O6W O10A N5A O11A 85(3) 1_655
O6W O10A N5A C32A -100(3) 1_655
N5B O11A N5A O10A 112(6) .
N5B O11A N5A C32A -64(5) .
C33A C32A N5A O10A 154(3) .
C31A C32A N5A O10A -31(4) .
C33A C32A N5A O11A -30(4) .
C31A C32A N5A O11A 145.6(19) .
N5A O11A N5B O10B -85(5) .
N5A O11A N5B C32B 97(5) .
C33B C32B N5B O11A -10(2) .
C31B C32B N5B O11A 158.1(14) .
C33B C32B N5B O10B 171.8(16) .
C31B C32B N5B O10B -20(2) .
